data_7023890
loop_
_publ_author_name
'Aharonovich, Sinai'
'Kulkarni, Naveen V.'
'Zhang, Jia-Sheng'
'Botoshansky, Mark'
'Kapon, Moshe'
'Eisen, Moris S.'

_publ_section_title
;
 Polymerization of propylene promoted by zirconium benzamidinates.
;
_journal_issue 48
_journal_name_full 'Dalton transactions (Cambridge, England : 2003)'
_journal_page_first 16762
_journal_page_last 16772
_journal_paper_doi 10.1039/c3dt51688a
_journal_volume 42
_journal_year 2013
_chemical_formula_moiety '3(C34 H62 Cl2 N4 Si4 Zr)'
_chemical_formula_sum 'C34 H62 Cl2 N4 Si4 Zr'
_chemical_formula_weight 801.36
_chemical_name_systematic
; 
 ? 
;
_space_group_IT_number 14
_symmetry_cell_setting monoclinic
_symmetry_space_group_name_Hall '-P 2yn'
_symmetry_space_group_name_H-M 'P 1 21/n 1'
_atom_sites_solution_hydrogens geom
_atom_sites_solution_primary direct
_atom_sites_solution_secondary difmap
_audit_creation_method SHELXL-97
_cell_angle_alpha 90.00
_cell_angle_beta 98.5150(11)
_cell_angle_gamma 90.00
_cell_formula_units_Z 12
_cell_length_a 18.8580(2)
_cell_length_b 22.1300(3)
_cell_length_c 32.6300(4)
_cell_measurement_reflns_used 60215
_cell_measurement_temperature 230.0(1)
_cell_measurement_theta_max 27.485
_cell_measurement_theta_min 1.018
_cell_volume 13467.3(3)
_computing_cell_refinement 'HKL Scalepack (Otwinowski & Minor 1997)'
_computing_data_collection 'Nonius (1997), KappaCCD Collect Program'
_computing_data_reduction
;
HKL Denzo and Scalepack (Otwinowski & Minor 1997)
;
_computing_molecular_graphics
;
Molecular Structure Corporation (1999). 
ORTEP. TEXRAY Structure Analysis Package. 
MSC, 3200 Research Forest Drive, The 
Woodlands,TX 77381, USA.
;
_computing_publication_material 'SHELXL-97 (Sheldrick, 1997)'
_computing_structure_refinement 'SHELXL-97 (Sheldrick, 1997)'
_computing_structure_solution
;
S.Mackay, C.J.Gilmore, C.Edwards, M. Tremayne, N. Stuart, K.Shankland 
"maXus": a computer program for the solution and refinement of crystal 
structures from diffraction data University of Glasgow, Scotland, UK, 
Nonius BV, Delft, The Netherlands and MacScience Co. Ltd.,
Yokohama, Japan (1998)
;
_diffrn_ambient_temperature 230.0(1)
_diffrn_measured_fraction_theta_full 0.972
_diffrn_measured_fraction_theta_max 0.972
_diffrn_measurement_device_type KappaCCD
_diffrn_measurement_method CCD
_diffrn_radiation_monochromator graphite
_diffrn_radiation_source 'fine-focus sealed tube'
_diffrn_radiation_type MoK\a
_diffrn_radiation_wavelength 0.71073
_diffrn_reflns_av_R_equivalents 0.0000
_diffrn_reflns_av_sigmaI/netI 0.0950
_diffrn_reflns_limit_h_max 20
_diffrn_reflns_limit_h_min 0
_diffrn_reflns_limit_k_max 24
_diffrn_reflns_limit_k_min 0
_diffrn_reflns_limit_l_max 35
_diffrn_reflns_limit_l_min -36
_diffrn_reflns_number 18861
_diffrn_reflns_theta_full 25.28
_diffrn_reflns_theta_max 25.28
_diffrn_reflns_theta_min 1.12
_exptl_absorpt_coefficient_mu 0.497
_exptl_absorpt_correction_T_max 0.9428
_exptl_absorpt_correction_T_min 0.8776
_exptl_absorpt_correction_type none
_exptl_crystal_colour colorless
_exptl_crystal_density_diffrn 1.186
_exptl_crystal_density_method 'not measured'
_exptl_crystal_description prism
_exptl_crystal_F_000 5088
_exptl_crystal_size_max 0.27
_exptl_crystal_size_mid 0.20
_exptl_crystal_size_min 0.12
_refine_diff_density_max 0.676
_refine_diff_density_min -0.581
_refine_diff_density_rms 0.063
_refine_ls_extinction_method none
_refine_ls_goodness_of_fit_ref 0.979
_refine_ls_hydrogen_treatment constr
_refine_ls_matrix_type full
_refine_ls_number_parameters 1204
_refine_ls_number_reflns 18861
_refine_ls_number_restraints 24
_refine_ls_restrained_S_all 0.986
_refine_ls_R_factor_all 0.1379
_refine_ls_R_factor_gt 0.0584
_refine_ls_shift/su_max 0.003
_refine_ls_shift/su_mean 0.000
_refine_ls_structure_factor_coef Fsqd
_refine_ls_weighting_details 'calc w=1/[\s^2^(Fo^2^)+(0.0845P)^2^+0.0000P] where P=(Fo^2^+2Fc^2^)/3'
_refine_ls_weighting_scheme calc
_refine_ls_wR_factor_gt 0.1400
_refine_ls_wR_factor_ref 0.1640
_reflns_number_gt 9971
_reflns_number_total 18861
_reflns_threshold_expression >2sigma(I)
_cod_data_source_file c3dt51688a.txt
_cod_data_source_block zrnbudim
_cod_original_sg_symbol_H-M 'P 21/n'
_cod_database_code 7023890

loop_
_symmetry_equiv_pos_as_xyz
'x, y, z'
'-x+1/2, y+1/2, -z+1/2'
'-x, -y, -z'
'x-1/2, -y-1/2, z-1/2'

loop_
_atom_site_label
_atom_site_type_symbol
_atom_site_fract_x
_atom_site_fract_y
_atom_site_fract_z
_atom_site_U_iso_or_equiv
_atom_site_adp_type
_atom_site_occupancy
_atom_site_symmetry_multiplicity
_atom_site_calc_flag
_atom_site_refinement_flags
Zr1A Zr -0.06400(3) 0.31975(3) 0.482213(16) 0.05869(19) Uani 1 1 d .
Cl1A Cl -0.07728(9) 0.38630(8) 0.53951(5) 0.0826(5) Uani 1 1 d .
Cl2A Cl -0.15995(9) 0.36298(9) 0.43392(5) 0.0894(6) Uani 1 1 d .
Si1A Si 0.09885(10) 0.29947(9) 0.55633(5) 0.0738(6) Uani 1 1 d .
Si2A Si 0.01249(10) 0.39926(10) 0.39820(5) 0.0767(6) Uani 1 1 d .
Si3A Si -0.20255(11) 0.24901(9) 0.53529(5) 0.0743(6) Uani 1 1 d .
Si4A Si -0.01664(10) 0.18282(9) 0.42390(6) 0.0761(6) Uani 1 1 d .
N1A N 0.0512(2) 0.3153(2) 0.50719(13) 0.0630(14) Uani 1 1 d .
N2A N 0.0137(2) 0.3592(2) 0.44506(13) 0.0599(13) Uani 1 1 d .
N3A N -0.1321(3) 0.2498(2) 0.50593(13) 0.0630(13) Uani 1 1 d .
N4A N -0.0601(3) 0.2258(2) 0.45832(14) 0.0628(13) Uani 1 1 d .
C1A C 0.0363(4) 0.2528(3) 0.58226(19) 0.106(3) Uani 1 1 d .
H1A1 H -0.0062 0.2762 0.5851 0.159 Uiso 1 1 calc R
H1A2 H 0.0598 0.2407 0.6095 0.159 Uiso 1 1 calc R
H1A3 H 0.0226 0.2170 0.5657 0.159 Uiso 1 1 calc R
C2A C 0.1226(4) 0.3692(3) 0.58656(18) 0.094(2) Uani 1 1 d .
H2A1 H 0.0795 0.3924 0.5883 0.141 Uiso 1 1 calc R
H2A2 H 0.1554 0.3932 0.5730 0.141 Uiso 1 1 calc R
H2A3 H 0.1453 0.3585 0.6142 0.141 Uiso 1 1 calc R
C3A C 0.1804(4) 0.2539(4) 0.5518(2) 0.115(3) Uani 1 1 d .
H3A1 H 0.1667 0.2176 0.5359 0.173 Uiso 1 1 calc R
H3A2 H 0.2039 0.2429 0.5793 0.173 Uiso 1 1 calc R
H3A3 H 0.2130 0.2776 0.5379 0.173 Uiso 1 1 calc R
C4A C 0.0660(3) 0.3528(3) 0.47726(17) 0.0605(17) Uani 1 1 d .
C5A C 0.1345(3) 0.3880(3) 0.48147(17) 0.0608(16) Uani 1 1 d .
C6A C 0.1982(4) 0.3611(3) 0.47542(19) 0.083(2) Uani 1 1 d .
H6A H 0.1993 0.3193 0.4703 0.099 Uiso 1 1 calc R
C7A C 0.2607(4) 0.3947(4) 0.4768(2) 0.094(2) Uani 1 1 d .
H7A H 0.3037 0.3753 0.4732 0.112 Uiso 1 1 calc R
C8A C 0.2603(4) 0.4561(5) 0.4834(2) 0.095(3) Uani 1 1 d D
C9A C 0.1974(4) 0.4830(3) 0.4915(2) 0.088(2) Uani 1 1 d .
H9A H 0.1971 0.5242 0.4984 0.105 Uiso 1 1 calc R
C10A C 0.1342(4) 0.4490(3) 0.48954(18) 0.0738(19) Uani 1 1 d .
H10A H 0.0914 0.4680 0.4938 0.089 Uiso 1 1 calc R
C15A C -0.0259(4) 0.4740(3) 0.4033(2) 0.104(3) Uani 1 1 d .
H15A H 0.0040 0.4964 0.4248 0.157 Uiso 1 1 calc R
H15B H -0.0737 0.4699 0.4105 0.157 Uiso 1 1 calc R
H15C H -0.0284 0.4954 0.3772 0.157 Uiso 1 1 calc R
C16A C -0.0429(4) 0.3546(3) 0.35680(17) 0.098(2) Uani 1 1 d .
H16A H -0.0215 0.3151 0.3547 0.147 Uiso 1 1 calc R
H16B H -0.0452 0.3755 0.3305 0.147 Uiso 1 1 calc R
H16C H -0.0910 0.3499 0.3636 0.147 Uiso 1 1 calc R
C17A C 0.1039(4) 0.4042(4) 0.38219(19) 0.116(3) Uani 1 1 d .
H17A H 0.1229 0.3638 0.3799 0.174 Uiso 1 1 calc R
H17B H 0.1356 0.4268 0.4028 0.174 Uiso 1 1 calc R
H17C H 0.1005 0.4244 0.3556 0.174 Uiso 1 1 calc R
C18A C -0.2635(4) 0.1817(3) 0.5265(2) 0.094(2) Uani 1 1 d .
H18A H -0.2837 0.1794 0.4974 0.141 Uiso 1 1 calc R
H18B H -0.3018 0.1856 0.5431 0.141 Uiso 1 1 calc R
H18C H -0.2363 0.1452 0.5344 0.141 Uiso 1 1 calc R
C19A C -0.2584(4) 0.3178(3) 0.5203(2) 0.106(3) Uani 1 1 d .
H19A H -0.2780 0.3156 0.4911 0.160 Uiso 1 1 calc R
H19B H -0.2288 0.3536 0.5253 0.160 Uiso 1 1 calc R
H19C H -0.2973 0.3197 0.5366 0.160 Uiso 1 1 calc R
C20A C -0.1654(4) 0.2517(4) 0.59111(17) 0.110(3) Uani 1 1 d .
H20A H -0.1336 0.2862 0.5964 0.165 Uiso 1 1 calc R
H20B H -0.1389 0.2149 0.5988 0.165 Uiso 1 1 calc R
H20C H -0.2043 0.2555 0.6074 0.165 Uiso 1 1 calc R
C21A C -0.1083(3) 0.2074(3) 0.48217(18) 0.0607(16) Uani 1 1 d .
C22A C -0.1314(3) 0.1431(3) 0.48290(19) 0.0683(18) Uani 1 1 d .
C23A C -0.1064(4) 0.1074(4) 0.5156(2) 0.102(3) Uani 1 1 d .
H23A H -0.0750 0.1233 0.5380 0.123 Uiso 1 1 calc R
C24A C -0.1275(4) 0.0470(4) 0.5159(3) 0.123(3) Uani 1 1 d .
H24A H -0.1095 0.0220 0.5383 0.147 Uiso 1 1 calc R
C25A C -0.1753(4) 0.0234(3) 0.4830(3) 0.104(3) Uani 1 1 d .
C26A C -0.2016(4) 0.0603(4) 0.4515(2) 0.096(2) Uani 1 1 d .
H26A H -0.2355 0.0453 0.4298 0.115 Uiso 1 1 calc R
C27A C -0.1796(3) 0.1192(3) 0.45031(19) 0.0744(19) Uani 1 1 d .
H27A H -0.1972 0.1437 0.4275 0.089 Uiso 1 1 calc R
C32A C -0.0754(3) 0.1783(3) 0.37296(18) 0.095(2) Uani 1 1 d .
H32A H -0.1195 0.1576 0.3763 0.143 Uiso 1 1 calc R
H32B H -0.0510 0.1561 0.3535 0.143 Uiso 1 1 calc R
H32C H -0.0864 0.2187 0.3625 0.143 Uiso 1 1 calc R
C33A C 0.0682(3) 0.2220(3) 0.4187(2) 0.096(2) Uani 1 1 d .
H33A H 0.0984 0.2237 0.4455 0.144 Uiso 1 1 calc R
H33B H 0.0579 0.2627 0.4086 0.144 Uiso 1 1 calc R
H33C H 0.0930 0.2002 0.3992 0.144 Uiso 1 1 calc R
C34A C 0.0071(4) 0.1050(3) 0.4434(2) 0.104(3) Uani 1 1 d .
H34A H -0.0363 0.0830 0.4464 0.157 Uiso 1 1 calc R
H34B H 0.0376 0.1074 0.4700 0.157 Uiso 1 1 calc R
H34C H 0.0324 0.0840 0.4238 0.157 Uiso 1 1 calc R
Zr1B Zr -0.05132(3) 0.33738(3) 0.147151(16) 0.05675(19) Uani 1 1 d .
Cl1B Cl -0.06139(9) 0.39736(8) 0.20786(5) 0.0833(5) Uani 1 1 d .
Cl2B Cl -0.15274(9) 0.37917(9) 0.10209(5) 0.0900(6) Uani 1 1 d .
Si1B Si 0.11878(10) 0.31016(9) 0.21371(5) 0.0716(5) Uani 1 1 d .
Si2B Si 0.01271(10) 0.43425(9) 0.06686(5) 0.0675(5) Uani 1 1 d .
Si3B Si -0.18123(10) 0.25794(10) 0.20188(5) 0.0747(6) Uani 1 1 d .
Si4B Si -0.00613(10) 0.20783(9) 0.08187(5) 0.0677(5) Uani 1 1 d .
N1B N 0.0648(2) 0.3337(2) 0.16815(13) 0.0549(12) Uani 1 1 d .
N2B N 0.0207(2) 0.3864(2) 0.11038(13) 0.0570(13) Uani 1 1 d .
N3B N -0.1132(2) 0.2634(2) 0.17036(13) 0.0611(13) Uani 1 1 d .
N4B N -0.0472(2) 0.2458(2) 0.11905(13) 0.0573(13) Uani 1 1 d .
C1B C 0.2036(4) 0.2750(4) 0.2017(2) 0.113(3) Uani 1 1 d .
H1B1 H 0.2328 0.3056 0.1909 0.169 Uiso 1 1 calc R
H1B2 H 0.1921 0.2434 0.1812 0.169 Uiso 1 1 calc R
H1B3 H 0.2299 0.2577 0.2268 0.169 Uiso 1 1 calc R
C2B C 0.1377(4) 0.3721(4) 0.25117(19) 0.110(3) Uani 1 1 d .
H2B1 H 0.1667 0.4025 0.2400 0.164 Uiso 1 1 calc R
H2B2 H 0.1636 0.3565 0.2769 0.164 Uiso 1 1 calc R
H2B3 H 0.0930 0.3901 0.2564 0.164 Uiso 1 1 calc R
C3B C 0.0647(4) 0.2522(4) 0.2348(2) 0.126(3) Uani 1 1 d .
H3B1 H 0.0547 0.2196 0.2150 0.190 Uiso 1 1 calc R
H3B2 H 0.0199 0.2699 0.2403 0.190 Uiso 1 1 calc R
H3B3 H 0.0909 0.2365 0.2605 0.190 Uiso 1 1 calc R
C4B C 0.0759(3) 0.3770(3) 0.14117(18) 0.0566(16) Uani 1 1 d .
C5B C 0.1427(3) 0.4141(3) 0.14450(17) 0.0599(16) Uani 1 1 d .
C6B C 0.2043(3) 0.3910(3) 0.13232(17) 0.0700(18) Uani 1 1 d .
H6B H 0.2052 0.3507 0.1233 0.084 Uiso 1 1 calc R
C7B C 0.2647(4) 0.4267(4) 0.1333(2) 0.093(2) Uani 1 1 d .
H7B H 0.3061 0.4107 0.1245 0.112 Uiso 1 1 calc R
C8B C 0.2650(4) 0.4858(5) 0.1472(2) 0.096(3) Uani 1 1 d D
C9B C 0.2035(4) 0.5079(3) 0.1609(2) 0.092(2) Uani 1 1 d .
H9B H 0.2036 0.5474 0.1714 0.111 Uiso 1 1 calc R
C10B C 0.1417(3) 0.4725(3) 0.15929(19) 0.0749(19) Uani 1 1 d .
H10B H 0.1002 0.4882 0.1681 0.090 Uiso 1 1 calc R
C15B C -0.0377(4) 0.3909(3) 0.02376(17) 0.089(2) Uani 1 1 d .
H15D H -0.0840 0.3794 0.0309 0.134 Uiso 1 1 calc R
H15E H -0.0109 0.3549 0.0188 0.134 Uiso 1 1 calc R
H15F H -0.0446 0.4157 -0.0010 0.134 Uiso 1 1 calc R
C16B C -0.0361(4) 0.5035(3) 0.07835(19) 0.096(2) Uani 1 1 d .
H16D H -0.0080 0.5252 0.1010 0.144 Uiso 1 1 calc R
H16E H -0.0820 0.4924 0.0861 0.144 Uiso 1 1 calc R
H16F H -0.0437 0.5290 0.0539 0.144 Uiso 1 1 calc R
C17B C 0.1003(3) 0.4551(3) 0.05086(18) 0.097(2) Uani 1 1 d .
H17D H 0.1284 0.4782 0.0728 0.146 Uiso 1 1 calc R
H17E H 0.0920 0.4793 0.0258 0.146 Uiso 1 1 calc R
H17F H 0.1262 0.4187 0.0456 0.146 Uiso 1 1 calc R
C18B C -0.1378(4) 0.2514(3) 0.25688(16) 0.092(2) Uani 1 1 d .
H18D H -0.1050 0.2849 0.2636 0.139 Uiso 1 1 calc R
H18E H -0.1116 0.2136 0.2607 0.139 Uiso 1 1 calc R
H18F H -0.1743 0.2523 0.2749 0.139 Uiso 1 1 calc R
C19B C -0.2353(3) 0.3289(3) 0.1930(2) 0.104(3) Uani 1 1 d .
H19D H -0.2043 0.3636 0.1997 0.156 Uiso 1 1 calc R
H19E H -0.2726 0.3288 0.2105 0.156 Uiso 1 1 calc R
H19F H -0.2570 0.3310 0.1641 0.156 Uiso 1 1 calc R
C20B C -0.2442(4) 0.1936(4) 0.1888(2) 0.111(3) Uani 1 1 d .
H20D H -0.2670 0.1971 0.1603 0.167 Uiso 1 1 calc R
H20E H -0.2806 0.1942 0.2070 0.167 Uiso 1 1 calc R
H20F H -0.2179 0.1558 0.1925 0.167 Uiso 1 1 calc R
C21B C -0.0907(3) 0.2244(3) 0.14383(16) 0.0581(16) Uani 1 1 d .
C22B C -0.1130(3) 0.1586(3) 0.14263(17) 0.0589(16) Uani 1 1 d .
C23B C -0.0841(3) 0.1209(3) 0.17504(19) 0.0748(19) Uani 1 1 d .
H23B H -0.0518 0.1362 0.1973 0.090 Uiso 1 1 calc R
C24B C -0.1032(4) 0.0614(4) 0.1741(2) 0.091(2) Uani 1 1 d .
H24B H -0.0828 0.0359 0.1958 0.109 Uiso 1 1 calc R
C25B C -0.1515(4) 0.0374(3) 0.1424(2) 0.081(2) Uani 1 1 d .
C26B C -0.1808(3) 0.0760(3) 0.1103(2) 0.0756(19) Uani 1 1 d .
H26B H -0.2144 0.0610 0.0884 0.091 Uiso 1 1 calc R
C27B C -0.1605(3) 0.1360(3) 0.11060(17) 0.0648(17) Uani 1 1 d .
H27B H -0.1795 0.1615 0.0886 0.078 Uiso 1 1 calc R
C32B C 0.0204(4) 0.1289(3) 0.0964(2) 0.094(2) Uani 1 1 d .
H32D H -0.0219 0.1055 0.0995 0.141 Uiso 1 1 calc R
H32E H 0.0529 0.1290 0.1224 0.141 Uiso 1 1 calc R
H32F H 0.0442 0.1111 0.0749 0.141 Uiso 1 1 calc R
C33B C 0.0763(3) 0.2499(3) 0.0764(2) 0.094(2) Uani 1 1 d .
H33D H 0.1083 0.2495 0.1026 0.140 Uiso 1 1 calc R
H33E H 0.0642 0.2913 0.0685 0.140 Uiso 1 1 calc R
H33F H 0.0999 0.2310 0.0552 0.140 Uiso 1 1 calc R
C34B C -0.0667(4) 0.2076(4) 0.03179(17) 0.102(3) Uani 1 1 d .
H34D H -0.1098 0.1851 0.0347 0.153 Uiso 1 1 calc R
H34E H -0.0427 0.1887 0.0108 0.153 Uiso 1 1 calc R
H34F H -0.0794 0.2488 0.0237 0.153 Uiso 1 1 calc R
Zr1C Zr 0.44729(3) 0.20144(3) 0.302666(17) 0.0614(2) Uani 1 1 d .
Cl1C Cl 0.42713(11) 0.13698(9) 0.35948(6) 0.1039(7) Uani 1 1 d .
Cl2C Cl 0.34387(10) 0.16836(10) 0.25599(6) 0.1081(7) Uani 1 1 d .
Si1C Si 0.33452(11) 0.28877(10) 0.36431(5) 0.0795(6) Uani 1 1 d .
Si2C Si 0.49911(9) 0.32779(8) 0.23712(5) 0.0629(5) Uani 1 1 d .
Si3C Si 0.61798(11) 0.22246(10) 0.37107(6) 0.0852(6) Uani 1 1 d .
Si4C Si 0.50833(10) 0.10034(9) 0.22425(5) 0.0735(5) Uani 1 1 d .
N1C N 0.3969(2) 0.2798(2) 0.32955(13) 0.0601(13) Uani 1 1 d .
N2C N 0.4588(2) 0.2932(2) 0.27601(12) 0.0546(12) Uani 1 1 d .
N3C N 0.5630(2) 0.1999(2) 0.32548(14) 0.0640(14) Uani 1 1 d .
N4C N 0.5181(2) 0.1492(2) 0.26702(13) 0.0599(13) Uani 1 1 d .
C1C C 0.3825(4) 0.2722(4) 0.41707(17) 0.108(3) Uani 1 1 d .
H1C1 H 0.4199 0.3020 0.4245 0.163 Uiso 1 1 calc R
H1C2 H 0.4037 0.2322 0.4174 0.163 Uiso 1 1 calc R
H1C3 H 0.3489 0.2738 0.4369 0.163 Uiso 1 1 calc R
C2C C 0.2614(4) 0.2351(4) 0.3480(2) 0.108(3) Uani 1 1 d .
H2C1 H 0.2375 0.2460 0.3206 0.162 Uiso 1 1 calc R
H2C2 H 0.2273 0.2364 0.3675 0.162 Uiso 1 1 calc R
H2C3 H 0.2809 0.1946 0.3473 0.162 Uiso 1 1 calc R
C3C C 0.2944(4) 0.3657(4) 0.3655(2) 0.119(3) Uani 1 1 d .
H3C1 H 0.3320 0.3950 0.3741 0.178 Uiso 1 1 calc R
H3C2 H 0.2602 0.3662 0.3849 0.178 Uiso 1 1 calc R
H3C3 H 0.2702 0.3761 0.3381 0.178 Uiso 1 1 calc R
C4C C 0.4179(3) 0.3183(3) 0.30195(16) 0.0544(16) Uani 1 1 d .
C5C C 0.3983(3) 0.3836(3) 0.30030(17) 0.0533(15) Uani 1 1 d .
C6C C 0.4330(3) 0.4234(3) 0.32844(18) 0.0696(18) Uani 1 1 d .
H6C H 0.4705 0.4096 0.3485 0.084 Uiso 1 1 calc R
C7C C 0.4135(3) 0.4833(3) 0.3277(2) 0.0744(19) Uani 1 1 d .
H7C H 0.4392 0.5102 0.3466 0.089 Uiso 1 1 calc R
C8C C 0.3570(4) 0.5049(3) 0.2997(2) 0.0673(17) Uani 1 1 d D
C9C C 0.3223(3) 0.4638(3) 0.27105(18) 0.0694(18) Uani 1 1 d .
H9C H 0.2839 0.4770 0.2514 0.083 Uiso 1 1 calc R
C10C C 0.3436(3) 0.4032(3) 0.27111(17) 0.0627(17) Uani 1 1 d .
H10C H 0.3204 0.3761 0.2513 0.075 Uiso 1 1 calc R
C15C C 0.4335(3) 0.3309(3) 0.18848(16) 0.088(2) Uani 1 1 d .
H15G H 0.3926 0.3553 0.1930 0.133 Uiso 1 1 calc R
H15H H 0.4175 0.2903 0.1806 0.133 Uiso 1 1 calc R
H15I H 0.4562 0.3487 0.1666 0.133 Uiso 1 1 calc R
C16C C 0.5779(3) 0.2818(3) 0.2298(2) 0.090(2) Uani 1 1 d .
H16G H 0.6112 0.2806 0.2555 0.136 Uiso 1 1 calc R
H16H H 0.6013 0.2995 0.2082 0.136 Uiso 1 1 calc R
H16I H 0.5626 0.2410 0.2220 0.136 Uiso 1 1 calc R
C17C C 0.5325(4) 0.4059(3) 0.2518(2) 0.096(2) Uani 1 1 d .
H17G H 0.4924 0.4313 0.2563 0.144 Uiso 1 1 calc R
H17H H 0.5555 0.4227 0.2297 0.144 Uiso 1 1 calc R
H17I H 0.5668 0.4040 0.2770 0.144 Uiso 1 1 calc R
C18C C 0.5758(4) 0.2914(4) 0.3871(3) 0.175(5) Uani 1 1 d .
H18G H 0.5763 0.3223 0.3661 0.262 Uiso 1 1 calc R
H18H H 0.6020 0.3056 0.4132 0.262 Uiso 1 1 calc R
H18I H 0.5266 0.2827 0.3907 0.262 Uiso 1 1 calc R
C19C C 0.6177(5) 0.1634(5) 0.4107(2) 0.168(5) Uani 1 1 d .
H19G H 0.6394 0.1270 0.4017 0.252 Uiso 1 1 calc R
H19H H 0.5687 0.1550 0.4147 0.252 Uiso 1 1 calc R
H19I H 0.6448 0.1772 0.4366 0.252 Uiso 1 1 calc R
C20C C 0.7111(4) 0.2411(4) 0.3634(3) 0.152(4) Uani 1 1 d .
H20G H 0.7101 0.2728 0.3428 0.227 Uiso 1 1 calc R
H20H H 0.7338 0.2054 0.3539 0.227 Uiso 1 1 calc R
H20I H 0.7380 0.2547 0.3894 0.227 Uiso 1 1 calc R
C21C C 0.5725(3) 0.1565(3) 0.29798(18) 0.0616(16) Uani 1 1 d .
C22C C 0.6370(3) 0.1171(3) 0.30346(17) 0.0587(16) Uani 1 1 d .
C23C C 0.7011(3) 0.1358(3) 0.29149(18) 0.0728(19) Uani 1 1 d .
H23C H 0.7044 0.1746 0.2802 0.087 Uiso 1 1 calc R
C24C C 0.7594(4) 0.0983(3) 0.29591(19) 0.0743(19) Uani 1 1 d .
H24C H 0.8024 0.1123 0.2879 0.089 Uiso 1 1 calc R
C25C C 0.7571(3) 0.0406(3) 0.31177(18) 0.0706(18) Uani 1 1 d D
C26C C 0.6932(4) 0.0221(3) 0.3247(2) 0.081(2) Uani 1 1 d .
H26C H 0.6903 -0.0161 0.3369 0.097 Uiso 1 1 calc R
C27C C 0.6338(3) 0.0600(3) 0.31944(19) 0.0730(18) Uani 1 1 d .
H27C H 0.5904 0.0462 0.3270 0.088 Uiso 1 1 calc R
C32C C 0.4567(4) 0.0342(3) 0.23575(19) 0.096(2) Uani 1 1 d .
H32G H 0.4831 0.0123 0.2589 0.143 Uiso 1 1 calc R
H32H H 0.4488 0.0081 0.2116 0.143 Uiso 1 1 calc R
H32I H 0.4109 0.0471 0.2428 0.143 Uiso 1 1 calc R
C33C C 0.4599(4) 0.1434(3) 0.17968(18) 0.111(3) Uani 1 1 d .
H33G H 0.4885 0.1780 0.1739 0.167 Uiso 1 1 calc R
H33H H 0.4142 0.1573 0.1865 0.167 Uiso 1 1 calc R
H33I H 0.4517 0.1175 0.1555 0.167 Uiso 1 1 calc R
C34C C 0.5951(4) 0.0769(4) 0.20921(19) 0.123(3) Uani 1 1 d .
H34G H 0.6220 0.1124 0.2033 0.185 Uiso 1 1 calc R
H34H H 0.5865 0.0516 0.1847 0.185 Uiso 1 1 calc R
H34I H 0.6224 0.0543 0.2317 0.185 Uiso 1 1 calc R
C11A C 0.3263(4) 0.4956(5) 0.4815(3) 0.139(4) Uani 1 1 d D
H11X H 0.3582 0.4741 0.4653 0.167 Uiso 1 1 calc R
H11Y H 0.3105 0.5326 0.4662 0.167 Uiso 1 1 calc R
C12A C 0.3663(4) 0.5123(4) 0.5193(2) 0.129(3) Uani 1 1 d D
H12X H 0.3855 0.4754 0.5334 0.154 Uiso 1 1 calc R
H12Y H 0.3334 0.5305 0.5364 0.154 Uiso 1 1 calc R
C13A C 0.4296(4) 0.5569(4) 0.5181(2) 0.116(3) Uani 1 1 d D
H13X H 0.4575 0.5438 0.4966 0.139 Uiso 1 1 calc R
H13Y H 0.4104 0.5972 0.5105 0.139 Uiso 1 1 calc R
C14A C 0.4767(5) 0.5607(5) 0.5575(2) 0.151(4) Uani 1 1 d D
H14X H 0.5147 0.5896 0.5553 0.227 Uiso 1 1 calc R
H14Y H 0.4975 0.5213 0.5646 0.227 Uiso 1 1 calc R
H14Z H 0.4494 0.5737 0.5789 0.227 Uiso 1 1 calc R
C28A C -0.1938(3) -0.0424(3) 0.48208(19) 0.147(4) Uani 1 1 d G
H28X H -0.1499 -0.0667 0.4857 0.177 Uiso 1 1 calc R
H28Y H -0.2220 -0.0529 0.4554 0.177 Uiso 1 1 calc R
C29A C -0.2370(3) -0.0553(3) 0.51713(19) 0.162(5) Uani 1 1 d R
H29X H -0.2098 -0.0408 0.5432 0.194 Uiso 1 1 calc R
H29Y H -0.2818 -0.0323 0.5121 0.194 Uiso 1 1 calc R
C30A C -0.2550(3) -0.1219(3) 0.52209(19) 0.225(7) Uani 1 1 d R
H30X H -0.2851 -0.1360 0.4968 0.270 Uiso 1 1 calc R
H30Y H -0.2106 -0.1456 0.5256 0.270 Uiso 1 1 calc R
C31A C -0.2940(3) -0.1325(3) 0.55909(19) 0.308(11) Uani 1 1 d R
H31X H -0.3045 -0.1752 0.5612 0.462 Uiso 1 1 calc R
H31Y H -0.3385 -0.1098 0.5554 0.462 Uiso 1 1 calc R
H31Z H -0.2640 -0.1193 0.5842 0.462 Uiso 1 1 calc R
C11B C 0.3306(5) 0.5270(5) 0.1444(3) 0.164(5) Uani 1 1 d D
H11U H 0.3584 0.5088 0.1244 0.196 Uiso 1 1 calc R
H11V H 0.3128 0.5660 0.1330 0.196 Uiso 1 1 calc R
C12B C 0.3754(5) 0.5374(5) 0.1798(2) 0.150(4) Uani 1 1 d D
H12U H 0.3955 0.4984 0.1899 0.180 Uiso 1 1 calc R
H12V H 0.3465 0.5523 0.2003 0.180 Uiso 1 1 calc R
C13B C 0.4377(4) 0.5811(4) 0.1793(2) 0.135(4) Uani 1 1 d D
H13U H 0.4672 0.5671 0.1588 0.162 Uiso 1 1 calc R
H13V H 0.4186 0.6209 0.1703 0.162 Uiso 1 1 calc R
C14B C 0.4819(4) 0.5873(4) 0.2181(2) 0.132(3) Uani 1 1 d D
H14U H 0.5199 0.6160 0.2156 0.198 Uiso 1 1 calc R
H14V H 0.5027 0.5484 0.2267 0.198 Uiso 1 1 calc R
H14W H 0.4534 0.6016 0.2385 0.198 Uiso 1 1 calc R
C28B C -0.1719(4) -0.0301(3) 0.13692(19) 0.139(4) Uani 1 1 d G
H28U H -0.2002 -0.0335 0.1093 0.167 Uiso 1 1 calc R
H28V H -0.1269 -0.0516 0.1356 0.167 Uiso 1 1 calc R
C29B C -0.2117(4) -0.0672(3) 0.16568(19) 0.363(14) Uani 1 1 d R
H29U H -0.2376 -0.0999 0.1496 0.435 Uiso 1 1 calc R
H29V H -0.1765 -0.0858 0.1871 0.435 Uiso 1 1 calc R
C30B C -0.2650(4) -0.0312(3) 0.18682(19) 0.233(7) Uani 1 1 d R
H30U H -0.2390 -0.0001 0.2045 0.280 Uiso 1 1 calc R
H30V H -0.2989 -0.0106 0.1657 0.280 Uiso 1 1 calc R
C31B C -0.3063(4) -0.0712(3) 0.21298(19) 0.274(9) Uani 1 1 d R
H31U H -0.3395 -0.0466 0.2259 0.411 Uiso 1 1 calc R
H31V H -0.2730 -0.0910 0.2343 0.411 Uiso 1 1 calc R
H31W H -0.3328 -0.1015 0.1955 0.411 Uiso 1 1 calc R
C11C C 0.3324(4) 0.5689(3) 0.3010(2) 0.092(2) Uani 1 1 d D
H11P H 0.3745 0.5953 0.3034 0.111 Uiso 1 1 calc R
H11R H 0.3026 0.5782 0.2745 0.111 Uiso 1 1 calc R
C12C C 0.2913(5) 0.5840(4) 0.3346(3) 0.147(4) Uani 1 1 d D
H12P H 0.3263 0.5870 0.3599 0.176 Uiso 1 1 calc R
H12R H 0.2722 0.6248 0.3288 0.176 Uiso 1 1 calc R
C13C C 0.2358(6) 0.5502(4) 0.3447(4) 0.184(5) Uani 1 1 d D
H13P H 0.2532 0.5085 0.3481 0.220 Uiso 1 1 calc R
H13R H 0.1985 0.5504 0.3203 0.220 Uiso 1 1 calc R
C14C C 0.1993(4) 0.5639(4) 0.3814(2) 0.131(3) Uani 1 1 d D
H14P H 0.1604 0.5356 0.3823 0.197 Uiso 1 1 calc R
H14R H 0.1804 0.6047 0.3791 0.197 Uiso 1 1 calc R
H14S H 0.2336 0.5604 0.4066 0.197 Uiso 1 1 calc R
C28C C 0.8200(3) -0.0022(3) 0.3154(2) 0.090(2) Uani 1 1 d D
H28M H 0.8041 -0.0403 0.3016 0.108 Uiso 1 1 calc R
H28N H 0.8567 0.0151 0.3005 0.108 Uiso 1 1 calc R
C29C C 0.8534(4) -0.0158(3) 0.3586(2) 0.110(3) Uani 1 1 d D
H29M H 0.8169 -0.0336 0.3735 0.132 Uiso 1 1 calc R
H29N H 0.8692 0.0222 0.3725 0.132 Uiso 1 1 calc R
C30C C 0.9168(4) -0.0586(4) 0.3617(2) 0.129(3) Uani 1 1 d D
H30M H 0.9006 -0.0967 0.3482 0.155 Uiso 1 1 calc R
H30N H 0.9525 -0.0411 0.3461 0.155 Uiso 1 1 calc R
C31C C 0.9510(6) -0.0716(5) 0.4028(3) 0.223(7) Uani 1 1 d D
H31M H 0.9908 -0.0989 0.4016 0.335 Uiso 1 1 calc R
H31N H 0.9167 -0.0902 0.4183 0.335 Uiso 1 1 calc R
H31O H 0.9686 -0.0343 0.4163 0.335 Uiso 1 1 calc R

loop_
_atom_site_aniso_label
_atom_site_aniso_U_11
_atom_site_aniso_U_22
_atom_site_aniso_U_33
_atom_site_aniso_U_23
_atom_site_aniso_U_13
_atom_site_aniso_U_12
Zr1A 0.0583(4) 0.0564(4) 0.0590(3) -0.0001(3) 0.0009(3) 0.0034(3)
Cl1A 0.0852(13) 0.0721(13) 0.0913(11) -0.0203(9) 0.0153(9) 0.0021(10)
Cl2A 0.0664(11) 0.1013(15) 0.0949(12) 0.0278(11) -0.0064(9) 0.0068(10)
Si1A 0.0749(13) 0.0744(14) 0.0654(10) 0.0060(10) -0.0117(9) 0.0114(11)
Si2A 0.0759(14) 0.0919(17) 0.0597(10) 0.0113(10) 0.0009(9) -0.0041(12)
Si3A 0.0846(14) 0.0728(14) 0.0667(11) -0.0001(10) 0.0149(10) -0.0077(11)
Si4A 0.0680(13) 0.0731(15) 0.0839(12) -0.0171(10) 0.0004(10) 0.0162(11)
N1A 0.061(3) 0.071(4) 0.055(3) 0.003(3) -0.001(2) 0.006(3)
N2A 0.054(3) 0.064(4) 0.058(3) -0.002(2) -0.002(2) 0.006(3)
N3A 0.077(4) 0.058(4) 0.055(3) -0.004(3) 0.014(3) 0.003(3)
N4A 0.061(3) 0.055(3) 0.068(3) -0.003(3) -0.003(3) 0.007(3)
C1A 0.118(6) 0.109(7) 0.086(5) 0.033(4) -0.004(4) 0.001(5)
C2A 0.097(6) 0.101(6) 0.074(4) -0.010(4) -0.016(4) 0.012(5)
C3A 0.117(7) 0.116(7) 0.103(5) 0.006(5) -0.017(5) 0.055(6)
C4A 0.069(5) 0.059(5) 0.053(4) -0.010(3) 0.006(3) 0.018(4)
C5A 0.053(4) 0.067(5) 0.062(4) -0.003(3) 0.005(3) 0.004(4)
C6A 0.069(5) 0.087(6) 0.090(5) -0.024(4) 0.008(4) 0.000(5)
C7A 0.068(6) 0.098(7) 0.112(6) -0.020(5) 0.007(4) 0.010(5)
C8A 0.046(5) 0.143(9) 0.096(5) -0.011(5) 0.011(4) -0.005(5)
C9A 0.075(6) 0.083(6) 0.103(5) -0.005(4) 0.006(4) -0.021(5)
C10A 0.065(5) 0.072(6) 0.084(4) 0.004(4) 0.011(4) 0.002(4)
C15A 0.131(7) 0.080(6) 0.096(5) 0.019(4) -0.008(5) -0.006(5)
C16A 0.112(6) 0.109(7) 0.067(4) 0.003(4) -0.007(4) 0.002(5)
C17A 0.095(6) 0.179(9) 0.077(5) 0.017(5) 0.028(4) -0.008(6)
C18A 0.099(6) 0.094(6) 0.095(5) -0.008(4) 0.032(4) -0.023(5)
C19A 0.086(6) 0.104(7) 0.137(6) 0.024(5) 0.042(5) 0.008(5)
C20A 0.136(7) 0.131(8) 0.066(4) -0.017(4) 0.023(4) -0.022(6)
C21A 0.056(4) 0.057(5) 0.063(4) 0.010(3) -0.014(3) 0.002(4)
C22A 0.068(5) 0.056(5) 0.075(4) 0.005(4) -0.009(4) 0.005(4)
C23A 0.116(7) 0.064(6) 0.112(6) 0.022(5) -0.034(5) -0.023(5)
C24A 0.125(7) 0.089(7) 0.136(7) 0.027(6) -0.044(6) -0.009(6)
C25A 0.103(6) 0.044(5) 0.151(7) -0.013(5) -0.024(6) -0.025(5)
C26A 0.091(6) 0.066(6) 0.120(6) -0.014(5) -0.016(5) 0.006(5)
C27A 0.081(5) 0.064(5) 0.073(4) -0.010(4) -0.006(4) 0.012(4)
C32A 0.088(5) 0.113(7) 0.083(4) -0.018(4) 0.009(4) 0.013(5)
C33A 0.080(5) 0.099(6) 0.113(5) -0.029(5) 0.023(4) 0.014(5)
C34A 0.092(6) 0.082(6) 0.136(6) -0.009(5) 0.007(5) 0.030(5)
Zr1B 0.0487(4) 0.0599(4) 0.0594(3) 0.0035(3) 0.0004(3) -0.0022(3)
Cl1B 0.0759(12) 0.0833(14) 0.0904(11) -0.0199(10) 0.0117(9) -0.0038(10)
Cl2B 0.0577(11) 0.1152(17) 0.0914(11) 0.0272(11) -0.0077(9) 0.0097(10)
Si1B 0.0601(12) 0.0724(14) 0.0749(11) 0.0164(10) -0.0148(9) -0.0011(10)
Si2B 0.0692(13) 0.0656(14) 0.0652(10) 0.0130(9) 0.0013(9) -0.0005(10)
Si3B 0.0707(13) 0.0891(16) 0.0664(11) -0.0094(10) 0.0177(9) -0.0194(11)
Si4B 0.0651(12) 0.0704(14) 0.0680(10) -0.0034(9) 0.0111(9) -0.0003(10)
N1B 0.051(3) 0.048(3) 0.063(3) 0.011(3) -0.002(2) -0.005(2)
N2B 0.046(3) 0.057(3) 0.064(3) 0.006(2) -0.004(2) 0.003(2)
N3B 0.064(3) 0.069(4) 0.052(3) -0.007(3) 0.012(2) -0.008(3)
N4B 0.053(3) 0.065(4) 0.055(3) 0.005(2) 0.010(2) -0.009(3)
C1B 0.097(6) 0.112(7) 0.119(6) 0.019(5) -0.017(5) 0.040(5)
C2B 0.107(6) 0.128(7) 0.082(5) -0.010(5) -0.026(4) 0.020(5)
C3B 0.098(6) 0.138(8) 0.129(6) 0.079(6) -0.030(5) -0.029(6)
C4B 0.042(4) 0.052(4) 0.075(4) -0.004(3) 0.004(3) 0.007(3)
C5B 0.049(4) 0.067(5) 0.062(4) 0.009(3) 0.000(3) 0.000(4)
C6B 0.056(5) 0.070(5) 0.082(4) 0.009(4) 0.000(4) 0.000(4)
C7B 0.052(5) 0.114(7) 0.113(6) -0.004(5) 0.012(4) -0.007(5)
C8B 0.069(6) 0.122(8) 0.092(5) 0.011(5) -0.007(4) -0.037(6)
C9B 0.097(6) 0.068(6) 0.106(5) -0.002(4) -0.008(5) -0.014(5)
C10B 0.059(5) 0.073(6) 0.091(5) -0.009(4) 0.006(4) -0.011(4)
C15B 0.103(6) 0.092(6) 0.068(4) 0.010(4) -0.007(4) -0.001(5)
C16B 0.110(6) 0.081(6) 0.091(5) 0.014(4) -0.004(4) 0.003(5)
C17B 0.093(6) 0.115(7) 0.083(4) 0.041(4) 0.010(4) -0.011(5)
C18B 0.110(6) 0.107(6) 0.064(4) 0.000(4) 0.025(4) -0.011(5)
C19B 0.070(5) 0.114(7) 0.133(6) 0.005(5) 0.030(5) 0.003(5)
C20B 0.093(6) 0.142(8) 0.109(5) -0.033(5) 0.048(5) -0.058(5)
C21B 0.053(4) 0.066(5) 0.049(3) 0.001(3) -0.014(3) 0.003(4)
C22B 0.056(4) 0.058(5) 0.062(4) 0.003(3) 0.004(3) -0.005(3)
C23B 0.070(5) 0.062(5) 0.086(5) 0.010(4) -0.011(4) -0.009(4)
C24B 0.093(6) 0.077(6) 0.095(5) 0.015(4) -0.007(4) -0.007(5)
C25B 0.102(6) 0.056(5) 0.090(5) -0.003(4) 0.033(5) -0.013(5)
C26B 0.061(4) 0.081(6) 0.083(5) -0.006(4) 0.002(3) -0.007(4)
C27B 0.068(5) 0.057(5) 0.065(4) -0.005(3) -0.003(3) -0.005(4)
C32B 0.100(6) 0.077(6) 0.112(5) 0.003(4) 0.036(4) 0.013(5)
C33B 0.090(5) 0.101(6) 0.100(5) -0.014(4) 0.051(4) -0.008(5)
C34B 0.111(6) 0.126(7) 0.069(4) -0.008(4) 0.009(4) 0.006(5)
Zr1C 0.0532(4) 0.0545(4) 0.0721(4) 0.0024(3) -0.0059(3) 0.0020(3)
Cl1C 0.1000(15) 0.0851(15) 0.1283(15) 0.0387(12) 0.0228(12) 0.0030(12)
Cl2C 0.0656(12) 0.1077(17) 0.1373(16) -0.0412(13) -0.0296(11) 0.0111(11)
Si1C 0.0844(14) 0.0954(17) 0.0625(11) 0.0073(10) 0.0229(10) 0.0023(12)
Si2C 0.0586(12) 0.0606(13) 0.0696(10) 0.0012(9) 0.0098(9) -0.0039(9)
Si3C 0.0707(14) 0.0808(16) 0.0922(13) -0.0203(11) -0.0271(11) 0.0075(12)
Si4C 0.0773(14) 0.0750(15) 0.0643(10) -0.0097(10) -0.0029(9) -0.0006(11)
N1C 0.056(3) 0.066(4) 0.057(3) 0.001(3) 0.007(2) 0.001(3)
N2C 0.054(3) 0.056(3) 0.055(3) -0.003(2) 0.009(2) 0.001(3)
N3C 0.056(3) 0.057(4) 0.072(3) 0.000(3) -0.014(3) 0.002(3)
N4C 0.059(3) 0.058(4) 0.057(3) 0.004(2) -0.009(2) 0.006(3)
C1C 0.125(7) 0.139(8) 0.061(4) 0.007(4) 0.014(4) -0.015(6)
C2C 0.084(6) 0.142(8) 0.102(5) 0.010(5) 0.030(4) -0.013(5)
C3C 0.145(7) 0.117(7) 0.112(6) 0.020(5) 0.078(5) 0.049(6)
C4C 0.049(4) 0.068(5) 0.042(3) -0.001(3) -0.008(3) -0.006(3)
C5C 0.051(4) 0.046(4) 0.063(4) -0.001(3) 0.009(3) 0.001(3)
C6C 0.063(4) 0.064(5) 0.076(4) -0.009(4) -0.009(3) 0.005(4)
C7C 0.070(5) 0.057(5) 0.095(5) -0.019(4) 0.008(4) -0.002(4)
C8C 0.075(5) 0.053(5) 0.079(4) 0.004(4) 0.027(4) 0.004(4)
C9C 0.066(5) 0.071(5) 0.071(4) 0.014(4) 0.010(3) 0.012(4)
C10C 0.055(4) 0.070(5) 0.059(4) -0.003(3) -0.002(3) 0.004(4)
C15C 0.083(5) 0.117(6) 0.065(4) 0.009(4) 0.011(4) -0.004(5)
C16C 0.077(5) 0.089(6) 0.114(5) 0.007(4) 0.041(4) 0.000(4)
C17C 0.111(6) 0.073(6) 0.110(5) -0.008(4) 0.039(5) -0.024(5)
C18C 0.112(7) 0.192(11) 0.192(9) -0.123(8) -0.070(6) 0.068(7)
C19C 0.208(11) 0.184(11) 0.087(5) 0.036(6) -0.059(6) -0.047(9)
C20C 0.078(6) 0.181(11) 0.180(8) -0.072(8) -0.030(6) -0.023(6)
C21C 0.064(5) 0.054(5) 0.065(4) 0.007(3) 0.004(3) -0.006(4)
C22C 0.054(4) 0.057(5) 0.063(4) 0.006(3) 0.002(3) 0.002(4)
C23C 0.061(5) 0.067(5) 0.090(5) 0.015(4) 0.006(4) -0.004(4)
C24C 0.056(5) 0.068(5) 0.098(5) 0.010(4) 0.011(4) -0.008(4)
C25C 0.049(4) 0.082(6) 0.078(4) -0.007(4) -0.001(3) 0.011(4)
C26C 0.064(5) 0.060(5) 0.114(5) 0.014(4) -0.002(4) 0.010(4)
C27C 0.056(4) 0.069(5) 0.095(5) 0.017(4) 0.013(3) 0.004(4)
C32C 0.112(6) 0.078(6) 0.089(5) 0.004(4) -0.014(4) -0.002(5)
C33C 0.146(7) 0.110(7) 0.067(4) 0.005(4) -0.020(4) -0.033(6)
C34C 0.109(6) 0.182(10) 0.078(5) -0.053(5) 0.012(4) 0.003(6)
C11A 0.078(6) 0.205(11) 0.134(7) -0.008(7) 0.013(5) -0.041(7)
C12A 0.120(7) 0.166(10) 0.101(6) -0.011(6) 0.018(5) -0.050(7)
C13A 0.095(6) 0.112(7) 0.137(7) 0.001(6) 0.007(5) -0.039(6)
C14A 0.150(9) 0.166(11) 0.138(8) -0.040(7) 0.024(7) -0.037(8)
C28A 0.125(8) 0.096(8) 0.211(10) 0.005(7) -0.010(7) -0.020(6)
C29A 0.218(12) 0.061(7) 0.193(10) 0.027(7) -0.019(9) -0.047(7)
C30A 0.130(10) 0.260(19) 0.260(15) 0.080(14) -0.052(10) -0.030(11)
C31A 0.34(2) 0.33(2) 0.236(15) 0.096(15) -0.019(14) -0.177(19)
C11B 0.129(8) 0.203(12) 0.143(8) 0.032(8) -0.030(7) -0.088(8)
C12B 0.151(9) 0.203(11) 0.094(6) 0.012(6) 0.012(6) -0.095(8)
C13B 0.109(7) 0.187(10) 0.103(6) 0.022(6) 0.001(5) -0.101(7)
C14B 0.139(8) 0.133(8) 0.120(6) 0.013(6) 0.008(6) -0.064(7)
C28B 0.185(10) 0.080(7) 0.163(9) 0.017(6) 0.056(8) -0.012(7)
C29B 0.33(2) 0.50(4) 0.234(17) -0.17(2) -0.052(17) 0.11(3)
C30B 0.249(16) 0.127(11) 0.334(18) -0.047(12) 0.078(14) 0.040(11)
C31B 0.277(17) 0.279(19) 0.247(14) 0.085(13) -0.026(12) -0.157(15)
C11C 0.099(6) 0.059(5) 0.125(6) 0.005(4) 0.039(5) 0.010(4)
C12C 0.136(9) 0.069(7) 0.254(12) 0.000(7) 0.095(9) 0.022(6)
C13C 0.191(12) 0.088(8) 0.295(14) -0.022(9) 0.111(11) 0.045(8)
C14C 0.124(7) 0.150(9) 0.130(7) 0.000(6) 0.050(6) 0.039(7)
C28C 0.061(5) 0.095(6) 0.110(5) 0.005(5) 0.000(4) 0.023(4)
C29C 0.106(6) 0.099(7) 0.113(6) -0.026(5) -0.024(5) 0.043(5)
C30C 0.118(7) 0.120(8) 0.134(7) -0.016(6) -0.028(6) 0.061(6)
C31C 0.268(15) 0.174(12) 0.189(10) -0.038(9) -0.090(10) 0.131(11)

loop_
_atom_type_symbol
_atom_type_description
_atom_type_scat_dispersion_real
_atom_type_scat_dispersion_imag
_atom_type_scat_source
Zr Zr -2.9673 0.5597 'International Tables Vol C Tables 4.2.6.8 and 6.1.1.4'
Cl Cl 0.1484 0.1585 'International Tables Vol C Tables 4.2.6.8 and 6.1.1.4'
Si Si 0.0817 0.0704 'International Tables Vol C Tables 4.2.6.8 and 6.1.1.4'
C C 0.0033 0.0016 'International Tables Vol C Tables 4.2.6.8 and 6.1.1.4'
H H 0.0000 0.0000 'International Tables Vol C Tables 4.2.6.8 and 6.1.1.4'
N N 0.0061 0.0033 'International Tables Vol C Tables 4.2.6.8 and 6.1.1.4'

loop_
_geom_angle_atom_site_label_1
_geom_angle_atom_site_label_2
_geom_angle_atom_site_label_3
_geom_angle
N1A Zr1A N2A 61.63(16)
N1A Zr1A N3A 115.35(18)
N2A Zr1A N3A 158.17(18)
N1A Zr1A N4A 90.35(18)
N2A Zr1A N4A 96.76(18)
N3A Zr1A N4A 61.41(17)
N1A Zr1A Cl2A 149.38(14)
N2A Zr1A Cl2A 88.81(13)
N3A Zr1A Cl2A 95.03(13)
N4A Zr1A Cl2A 101.64(12)
N1A Zr1A Cl1A 87.18(12)
N2A Zr1A Cl1A 109.59(13)
N3A Zr1A Cl1A 91.37(13)
N4A Zr1A Cl1A 148.33(14)
Cl2A Zr1A Cl1A 96.30(7)
N1A Zr1A C4A 31.27(16)
N2A Zr1A C4A 31.15(15)
N3A Zr1A C4A 145.15(19)
N4A Zr1A C4A 99.32(18)
Cl2A Zr1A C4A 118.22(14)
Cl1A Zr1A C4A 94.79(13)
N1A Zr1A C21A 104.73(18)
N2A Zr1A C21A 127.59(19)
N3A Zr1A C21A 30.58(16)
N4A Zr1A C21A 30.83(17)
Cl2A Zr1A C21A 99.62(13)
Cl1A Zr1A C21A 120.49(15)
C4A Zr1A C21A 124.98(19)
N1A Si1A C2A 111.8(3)
N1A Si1A C3A 110.7(3)
C2A Si1A C3A 110.9(3)
N1A Si1A C1A 104.6(3)
C2A Si1A C1A 109.9(3)
C3A Si1A C1A 108.8(4)
N2A Si2A C15A 109.4(3)
N2A Si2A C16A 107.2(3)
C15A Si2A C16A 111.1(3)
N2A Si2A C17A 112.1(3)
C15A Si2A C17A 111.5(4)
C16A Si2A C17A 105.6(3)
N3A Si3A C20A 109.3(3)
N3A Si3A C19A 107.0(3)
C20A Si3A C19A 110.3(4)
N3A Si3A C18A 114.9(3)
C20A Si3A C18A 108.1(3)
C19A Si3A C18A 107.3(3)
N4A Si4A C33A 107.2(3)
N4A Si4A C32A 109.1(3)
C33A Si4A C32A 110.6(3)
N4A Si4A C34A 113.1(3)
C33A Si4A C34A 107.2(3)
C32A Si4A C34A 109.6(3)
C4A N1A Si1A 130.9(4)
C4A N1A Zr1A 90.2(4)
Si1A N1A Zr1A 133.6(3)
C4A N2A Si2A 130.3(4)
C4A N2A Zr1A 90.0(4)
Si2A N2A Zr1A 138.4(3)
C21A N3A Si3A 131.2(5)
C21A N3A Zr1A 91.5(4)
Si3A N3A Zr1A 136.2(3)
C21A N4A Si4A 128.5(5)
C21A N4A Zr1A 91.2(4)
Si4A N4A Zr1A 140.3(3)
Si1A C1A H1A1 109.5
Si1A C1A H1A2 109.5
H1A1 C1A H1A2 109.5
Si1A C1A H1A3 109.5
H1A1 C1A H1A3 109.5
H1A2 C1A H1A3 109.5
Si1A C2A H2A1 109.5
Si1A C2A H2A2 109.5
H2A1 C2A H2A2 109.5
Si1A C2A H2A3 109.5
H2A1 C2A H2A3 109.5
H2A2 C2A H2A3 109.5
Si1A C3A H3A1 109.5
Si1A C3A H3A2 109.5
H3A1 C3A H3A2 109.5
Si1A C3A H3A3 109.5
H3A1 C3A H3A3 109.5
H3A2 C3A H3A3 109.5
N2A C4A N1A 115.3(6)
N2A C4A C5A 122.9(5)
N1A C4A C5A 121.6(5)
N2A C4A Zr1A 58.9(3)
N1A C4A Zr1A 58.6(3)
C5A C4A Zr1A 162.6(4)
C10A C5A C6A 118.6(6)
C10A C5A C4A 120.0(6)
C6A C5A C4A 121.3(6)
C5A C6A C7A 121.1(7)
C5A C6A H6A 119.4
C7A C6A H6A 119.4
C8A C7A C6A 120.7(7)
C8A C7A H7A 119.7
C6A C7A H7A 119.7
C7A C8A C9A 118.5(7)
C7A C8A C11A 122.4(8)
C9A C8A C11A 119.1(9)
C8A C9A C10A 120.4(7)
C8A C9A H9A 119.8
C10A C9A H9A 119.8
C5A C10A C9A 120.6(7)
C5A C10A H10A 119.7
C9A C10A H10A 119.7
Si2A C15A H15A 109.5
Si2A C15A H15B 109.5
H15A C15A H15B 109.5
Si2A C15A H15C 109.5
H15A C15A H15C 109.5
H15B C15A H15C 109.5
Si2A C16A H16A 109.5
Si2A C16A H16B 109.5
H16A C16A H16B 109.5
Si2A C16A H16C 109.5
H16A C16A H16C 109.5
H16B C16A H16C 109.5
Si2A C17A H17A 109.5
Si2A C17A H17B 109.5
H17A C17A H17B 109.5
Si2A C17A H17C 109.5
H17A C17A H17C 109.5
H17B C17A H17C 109.5
Si3A C18A H18A 109.5
Si3A C18A H18B 109.5
H18A C18A H18B 109.5
Si3A C18A H18C 109.5
H18A C18A H18C 109.5
H18B C18A H18C 109.5
Si3A C19A H19A 109.5
Si3A C19A H19B 109.5
H19A C19A H19B 109.5
Si3A C19A H19C 109.5
H19A C19A H19C 109.5
H19B C19A H19C 109.5
Si3A C20A H20A 109.5
Si3A C20A H20B 109.5
H20A C20A H20B 109.5
Si3A C20A H20C 109.5
H20A C20A H20C 109.5
H20B C20A H20C 109.5
N3A C21A N4A 115.9(6)
N3A C21A C22A 122.5(6)
N4A C21A C22A 121.5(6)
N3A C21A Zr1A 57.9(3)
N4A C21A Zr1A 58.0(3)
C22A C21A Zr1A 178.2(4)
C23A C22A C27A 119.4(7)
C23A C22A C21A 120.1(6)
C27A C22A C21A 120.5(6)
C22A C23A C24A 119.9(7)
C22A C23A H23A 120.1
C24A C23A H23A 120.1
C23A C24A C25A 120.2(7)
C23A C24A H24A 119.9
C25A C24A H24A 119.9
C26A C25A C24A 118.9(7)
C26A C25A C28A 121.1(7)
C24A C25A C28A 119.9(8)
C25A C26A C27A 121.3(7)
C25A C26A H26A 119.4
C27A C26A H26A 119.4
C26A C27A C22A 120.3(7)
C26A C27A H27A 119.9
C22A C27A H27A 119.9
Si4A C32A H32A 109.5
Si4A C32A H32B 109.5
H32A C32A H32B 109.5
Si4A C32A H32C 109.5
H32A C32A H32C 109.5
H32B C32A H32C 109.5
Si4A C33A H33A 109.5
Si4A C33A H33B 109.5
H33A C33A H33B 109.5
Si4A C33A H33C 109.5
H33A C33A H33C 109.5
H33B C33A H33C 109.5
Si4A C34A H34A 109.5
Si4A C34A H34B 109.5
H34A C34A H34B 109.5
Si4A C34A H34C 109.5
H34A C34A H34C 109.5
H34B C34A H34C 109.5
N1B Zr1B N3B 114.76(17)
N1B Zr1B N2B 61.69(15)
N3B Zr1B N2B 160.52(17)
N1B Zr1B N4B 90.04(16)
N3B Zr1B N4B 61.34(16)
N2B Zr1B N4B 99.18(16)
N1B Zr1B Cl1B 87.72(12)
N3B Zr1B Cl1B 90.93(13)
N2B Zr1B Cl1B 107.65(12)
N4B Zr1B Cl1B 148.03(12)
N1B Zr1B Cl2B 150.01(13)
N3B Zr1B Cl2B 94.67(13)
N2B Zr1B Cl2B 88.67(12)
N4B Zr1B Cl2B 99.81(12)
Cl1B Zr1B Cl2B 97.90(7)
N1B Zr1B C4B 31.12(16)
N3B Zr1B C4B 145.06(18)
N2B Zr1B C4B 31.46(15)
N4B Zr1B C4B 100.80(17)
Cl1B Zr1B C4B 93.55(13)
Cl2B Zr1B C4B 118.89(14)
N1B Zr1B C21B 104.04(17)
N3B Zr1B C21B 30.83(16)
N2B Zr1B C21B 129.68(18)
N4B Zr1B C21B 30.51(15)
Cl1B Zr1B C21B 120.32(14)
Cl2B Zr1B C21B 98.44(12)
C4B Zr1B C21B 125.70(19)
N1B Si1B C3B 104.0(3)
N1B Si1B C2B 111.9(3)
C3B Si1B C2B 109.6(4)
N1B Si1B C1B 110.7(3)
C3B Si1B C1B 109.1(4)
C2B Si1B C1B 111.2(3)
N2B Si2B C15B 105.9(3)
N2B Si2B C16B 108.7(3)
C15B Si2B C16B 111.6(3)
N2B Si2B C17B 113.7(3)
C15B Si2B C17B 107.1(3)
C16B Si2B C17B 109.8(3)
N3B Si3B C20B 114.4(3)
N3B Si3B C18B 108.3(3)
C20B Si3B C18B 109.5(3)
N3B Si3B C19B 106.1(3)
C20B Si3B C19B 107.0(4)
C18B Si3B C19B 111.5(3)
N4B Si4B C33B 106.9(3)
N4B Si4B C34B 109.6(3)
C33B Si4B C34B 109.6(3)
N4B Si4B C32B 113.9(3)
C33B Si4B C32B 107.4(3)
C34B Si4B C32B 109.3(3)
C4B N1B Si1B 130.0(4)
C4B N1B Zr1B 90.8(3)
Si1B N1B Zr1B 134.6(2)
C4B N2B Si2B 131.0(4)
C4B N2B Zr1B 89.4(3)
Si2B N2B Zr1B 138.0(2)
C21B N3B Si3B 131.4(4)
C21B N3B Zr1B 91.3(3)
Si3B N3B Zr1B 135.9(3)
C21B N4B Si4B 129.1(4)
C21B N4B Zr1B 90.6(4)
Si4B N4B Zr1B 140.2(3)
Si1B C1B H1B1 109.5
Si1B C1B H1B2 109.5
H1B1 C1B H1B2 109.5
Si1B C1B H1B3 109.5
H1B1 C1B H1B3 109.5
H1B2 C1B H1B3 109.5
Si1B C2B H2B1 109.5
Si1B C2B H2B2 109.5
H2B1 C2B H2B2 109.5
Si1B C2B H2B3 109.5
H2B1 C2B H2B3 109.5
H2B2 C2B H2B3 109.5
Si1B C3B H3B1 109.5
Si1B C3B H3B2 109.5
H3B1 C3B H3B2 109.5
Si1B C3B H3B3 109.5
H3B1 C3B H3B3 109.5
H3B2 C3B H3B3 109.5
N1B C4B N2B 114.9(5)
N1B C4B C5B 123.9(5)
N2B C4B C5B 121.2(5)
N1B C4B Zr1B 58.1(3)
N2B C4B Zr1B 59.2(3)
C5B C4B Zr1B 164.0(4)
C6B C5B C10B 120.3(6)
C6B C5B C4B 120.8(6)
C10B C5B C4B 119.0(6)
C5B C6B C7B 120.4(7)
C5B C6B H6B 119.8
C7B C6B H6B 119.8
C8B C7B C6B 120.7(7)
C8B C7B H7B 119.6
C6B C7B H7B 119.6
C7B C8B C9B 118.3(7)
C7B C8B C11B 120.0(9)
C9B C8B C11B 121.5(9)
C8B C9B C10B 121.5(7)
C8B C9B H9B 119.3
C10B C9B H9B 119.3
C5B C10B C9B 118.7(6)
C5B C10B H10B 120.6
C9B C10B H10B 120.6
Si2B C15B H15D 109.5
Si2B C15B H15E 109.5
H15D C15B H15E 109.5
Si2B C15B H15F 109.5
H15D C15B H15F 109.5
H15E C15B H15F 109.5
Si2B C16B H16D 109.5
Si2B C16B H16E 109.5
H16D C16B H16E 109.5
Si2B C16B H16F 109.5
H16D C16B H16F 109.5
H16E C16B H16F 109.5
Si2B C17B H17D 109.5
Si2B C17B H17E 109.5
H17D C17B H17E 109.5
Si2B C17B H17F 109.5
H17D C17B H17F 109.5
H17E C17B H17F 109.5
Si3B C18B H18D 109.5
Si3B C18B H18E 109.5
H18D C18B H18E 109.5
Si3B C18B H18F 109.5
H18D C18B H18F 109.5
H18E C18B H18F 109.5
Si3B C19B H19D 109.5
Si3B C19B H19E 109.5
H19D C19B H19E 109.5
Si3B C19B H19F 109.5
H19D C19B H19F 109.5
H19E C19B H19F 109.5
Si3B C20B H20D 109.5
Si3B C20B H20E 109.5
H20D C20B H20E 109.5
Si3B C20B H20F 109.5
H20D C20B H20F 109.5
H20E C20B H20F 109.5
N4B C21B N3B 116.8(6)
N4B C21B C22B 121.5(5)
N3B C21B C22B 121.7(5)
N4B C21B Zr1B 58.9(3)
N3B C21B Zr1B 57.9(3)
C22B C21B Zr1B 179.0(4)
C27B C22B C23B 120.0(6)
C27B C22B C21B 121.3(5)
C23B C22B C21B 118.7(5)
C24B C23B C22B 119.3(6)
C24B C23B H23B 120.4
C22B C23B H23B 120.4
C23B C24B C25B 122.0(7)
C23B C24B H24B 119.0
C25B C24B H24B 119.0
C24B C25B C26B 118.1(7)
C24B C25B C28B 125.6(7)
C26B C25B C28B 116.0(7)
C27B C26B C25B 120.1(6)
C27B C26B H26B 120.0
C25B C26B H26B 120.0
C22B C27B C26B 120.5(6)
C22B C27B H27B 119.8
C26B C27B H27B 119.8
Si4B C32B H32D 109.5
Si4B C32B H32E 109.5
H32D C32B H32E 109.5
Si4B C32B H32F 109.5
H32D C32B H32F 109.5
H32E C32B H32F 109.5
Si4B C33B H33D 109.5
Si4B C33B H33E 109.5
H33D C33B H33E 109.5
Si4B C33B H33F 109.5
H33D C33B H33F 109.5
H33E C33B H33F 109.5
Si4B C34B H34D 109.5
Si4B C34B H34E 109.5
H34D C34B H34E 109.5
Si4B C34B H34F 109.5
H34D C34B H34F 109.5
H34E C34B H34F 109.5
N3C Zr1C N1C 109.88(18)
N3C Zr1C N4C 61.70(17)
N1C Zr1C N4C 159.99(18)
N3C Zr1C N2C 89.83(17)
N1C Zr1C N2C 61.03(16)
N4C Zr1C N2C 99.72(16)
N3C Zr1C Cl2C 151.76(14)
N1C Zr1C Cl2C 97.67(12)
N4C Zr1C Cl2C 90.22(13)
N2C Zr1C Cl2C 98.43(12)
N3C Zr1C Cl1C 89.55(13)
N1C Zr1C Cl1C 91.87(13)
N4C Zr1C Cl1C 105.65(12)
N2C Zr1C Cl1C 150.75(12)
Cl2C Zr1C Cl1C 95.82(8)
N3C Zr1C C21C 31.31(16)
N1C Zr1C C21C 140.51(19)
N4C Zr1C C21C 31.16(16)
N2C Zr1C C21C 100.62(17)
Cl2C Zr1C C21C 120.48(15)
Cl1C Zr1C C21C 93.85(13)
N3C Zr1C C4C 102.37(18)
N1C Zr1C C4C 30.46(15)
N4C Zr1C C4C 130.25(17)
N2C Zr1C C4C 30.60(15)
Cl2C Zr1C C4C 98.22(12)
Cl1C Zr1C C4C 121.88(13)
C21C Zr1C C4C 124.57(18)
N1C Si1C C2C 106.5(3)
N1C Si1C C1C 107.1(3)
C2C Si1C C1C 112.5(3)
N1C Si1C C3C 115.3(3)
C2C Si1C C3C 107.9(4)
C1C Si1C C3C 107.7(4)
N2C Si2C C16C 107.2(3)
N2C Si2C C15C 109.2(2)
C16C Si2C C15C 110.9(3)
N2C Si2C C17C 112.6(3)
C16C Si2C C17C 107.2(3)
C15C Si2C C17C 109.8(3)
N3C Si3C C18C 104.6(3)
N3C Si3C C19C 109.3(3)
C18C Si3C C19C 110.1(5)
N3C Si3C C20C 113.6(3)
C18C Si3C C20C 108.3(4)
C19C Si3C C20C 110.8(4)
N4C Si4C C32C 109.1(3)
N4C Si4C C34C 113.0(3)
C32C Si4C C34C 110.4(4)
N4C Si4C C33C 106.7(3)
C32C Si4C C33C 110.9(3)
C34C Si4C C33C 106.7(4)
C4C N1C Si1C 130.7(4)
C4C N1C Zr1C 92.5(3)
Si1C N1C Zr1C 135.1(3)
C4C N2C Si2C 128.8(4)
C4C N2C Zr1C 91.9(3)
Si2C N2C Zr1C 139.4(3)
C21C N3C Si3C 130.5(4)
C21C N3C Zr1C 90.5(4)
Si3C N3C Zr1C 135.6(3)
C21C N4C Si4C 130.8(4)
C21C N4C Zr1C 89.7(4)
Si4C N4C Zr1C 137.5(3)
Si1C C1C H1C1 109.5
Si1C C1C H1C2 109.5
H1C1 C1C H1C2 109.5
Si1C C1C H1C3 109.5
H1C1 C1C H1C3 109.5
H1C2 C1C H1C3 109.5
Si1C C2C H2C1 109.5
Si1C C2C H2C2 109.5
H2C1 C2C H2C2 109.5
Si1C C2C H2C3 109.5
H2C1 C2C H2C3 109.5
H2C2 C2C H2C3 109.5
Si1C C3C H3C1 109.5
Si1C C3C H3C2 109.5
H3C1 C3C H3C2 109.5
Si1C C3C H3C3 109.5
H3C1 C3C H3C3 109.5
H3C2 C3C H3C3 109.5
N1C C4C N2C 114.5(5)
N1C C4C C5C 122.9(5)
N2C C4C C5C 122.6(5)
N1C C4C Zr1C 57.0(3)
N2C C4C Zr1C 57.5(3)
C5C C4C Zr1C 177.4(4)
C6C C5C C10C 120.1(6)
C6C C5C C4C 120.5(5)
C10C C5C C4C 119.3(5)
C5C C6C C7C 120.6(6)
C5C C6C H6C 119.7
C7C C6C H6C 119.7
C6C C7C C8C 121.6(6)
C6C C7C H7C 119.2
C8C C7C H7C 119.2
C7C C8C C9C 117.2(6)
C7C C8C C11C 121.6(7)
C9C C8C C11C 121.2(7)
C8C C9C C10C 121.1(6)
C8C C9C H9C 119.4
C10C C9C H9C 119.4
C5C C10C C9C 119.4(6)
C5C C10C H10C 120.3
C9C C10C H10C 120.3
Si2C C15C H15G 109.5
Si2C C15C H15H 109.5
H15G C15C H15H 109.5
Si2C C15C H15I 109.5
H15G C15C H15I 109.5
H15H C15C H15I 109.5
Si2C C16C H16G 109.5
Si2C C16C H16H 109.5
H16G C16C H16H 109.5
Si2C C16C H16I 109.5
H16G C16C H16I 109.5
H16H C16C H16I 109.5
Si2C C17C H17G 109.5
Si2C C17C H17H 109.5
H17G C17C H17H 109.5
Si2C C17C H17I 109.5
H17G C17C H17I 109.5
H17H C17C H17I 109.5
Si3C C18C H18G 109.5
Si3C C18C H18H 109.5
H18G C18C H18H 109.5
Si3C C18C H18I 109.5
H18G C18C H18I 109.5
H18H C18C H18I 109.5
Si3C C19C H19G 109.5
Si3C C19C H19H 109.5
H19G C19C H19H 109.5
Si3C C19C H19I 109.5
H19G C19C H19I 109.5
H19H C19C H19I 109.5
Si3C C20C H20G 109.5
Si3C C20C H20H 109.5
H20G C20C H20H 109.5
Si3C C20C H20I 109.5
H20G C20C H20I 109.5
H20H C20C H20I 109.5
N4C C21C N3C 115.3(5)
N4C C21C C22C 122.8(6)
N3C C21C C22C 121.8(5)
N4C C21C Zr1C 59.1(3)
N3C C21C Zr1C 58.2(3)
C22C C21C Zr1C 163.0(4)
C27C C22C C23C 118.1(6)
C27C C22C C21C 120.3(6)
C23C C22C C21C 121.5(6)
C24C C23C C22C 120.7(6)
C24C C23C H23C 119.7
C22C C23C H23C 119.7
C23C C24C C25C 122.0(6)
C23C C24C H24C 119.0
C25C C24C H24C 119.0
C24C C25C C26C 117.4(6)
C24C C25C C28C 122.8(6)
C26C C25C C28C 119.8(7)
C27C C26C C25C 120.2(6)
C27C C26C H26C 119.9
C25C C26C H26C 119.9
C22C C27C C26C 121.5(6)
C22C C27C H27C 119.3
C26C C27C H27C 119.3
Si4C C32C H32G 109.5
Si4C C32C H32H 109.5
H32G C32C H32H 109.5
Si4C C32C H32I 109.5
H32G C32C H32I 109.5
H32H C32C H32I 109.5
Si4C C33C H33G 109.5
Si4C C33C H33H 109.5
H33G C33C H33H 109.5
Si4C C33C H33I 109.5
H33G C33C H33I 109.5
H33H C33C H33I 109.5
Si4C C34C H34G 109.5
Si4C C34C H34H 109.5
H34G C34C H34H 109.5
Si4C C34C H34I 109.5
H34G C34C H34I 109.5
H34H C34C H34I 109.5
C12A C11A C8A 116.7(7)
C12A C11A H11X 108.1
C8A C11A H11X 108.1
C12A C11A H11Y 108.1
C8A C11A H11Y 108.1
H11X C11A H11Y 107.3
C11A C12A C13A 117.4(7)
C11A C12A H12X 108.0
C13A C12A H12X 108.0
C11A C12A H12Y 108.0
C13A C12A H12Y 108.0
H12X C12A H12Y 107.2
C14A C13A C12A 112.6(7)
C14A C13A H13X 109.1
C12A C13A H13X 109.1
C14A C13A H13Y 109.1
C12A C13A H13Y 109.1
H13X C13A H13Y 107.8
C13A C14A H14X 109.5
C13A C14A H14Y 109.5
H14X C14A H14Y 109.5
C13A C14A H14Z 109.5
H14X C14A H14Z 109.5
H14Y C14A H14Z 109.5
C25A C28A C29A 108.5(4)
C25A C28A H28X 110.0
C29A C28A H28X 110.0
C25A C28A H28Y 110.0
C29A C28A H28Y 110.0
H28X C28A H28Y 108.4
C30A C29A C28A 114.4
C30A C29A H29X 108.7
C28A C29A H29X 108.7
C30A C29A H29Y 108.7
C28A C29A H29Y 108.7
H29X C29A H29Y 107.6
C31A C30A C29A 112.0
C31A C30A H30X 109.2
C29A C30A H30X 109.2
C31A C30A H30Y 109.2
C29A C30A H30Y 109.2
H30X C30A H30Y 107.9
C30A C31A H31X 109.5
C30A C31A H31Y 109.5
H31X C31A H31Y 109.5
C30A C31A H31Z 109.5
H31X C31A H31Z 109.5
H31Y C31A H31Z 109.5
C12B C11B C8B 117.0(7)
C12B C11B H11U 108.0
C8B C11B H11U 108.0
C12B C11B H11V 108.0
C8B C11B H11V 108.0
H11U C11B H11V 107.3
C11B C12B C13B 119.1(7)
C11B C12B H12U 107.5
C13B C12B H12U 107.5
C11B C12B H12V 107.5
C13B C12B H12V 107.5
H12U C12B H12V 107.0
C14B C13B C12B 113.9(6)
C14B C13B H13U 108.8
C12B C13B H13U 108.8
C14B C13B H13V 108.8
C12B C13B H13V 108.8
H13U C13B H13V 107.7
C13B C14B H14U 109.5
C13B C14B H14V 109.5
H14U C14B H14V 109.5
C13B C14B H14W 109.5
H14U C14B H14W 109.5
H14V C14B H14W 109.5
C29B C28B C25B 125.9(4)
C29B C28B H28U 105.9
C25B C28B H28U 105.9
C29B C28B H28V 105.9
C25B C28B H28V 105.9
H28U C28B H28V 106.2
C30B C29B C28B 114.4
C30B C29B H29U 108.7
C28B C29B H29U 108.7
C30B C29B H29V 108.7
C28B C29B H29V 108.7
H29U C29B H29V 107.6
C31B C30B C29B 112.0
C31B C30B H30U 109.2
C29B C30B H30U 109.2
C31B C30B H30V 109.2
C29B C30B H30V 109.2
H30U C30B H30V 107.9
C30B C31B H31U 109.5
C30B C31B H31V 109.5
H31U C31B H31V 109.5
C30B C31B H31W 109.5
H31U C31B H31W 109.5
H31V C31B H31W 109.5
C12C C11C C8C 115.7(6)
C12C C11C H11P 108.3
C8C C11C H11P 108.3
C12C C11C H11R 108.3
C8C C11C H11R 108.3
H11P C11C H11R 107.4
C13C C12C C11C 124.2(9)
C13C C12C H12P 106.3
C11C C12C H12P 106.3
C13C C12C H12R 106.3
C11C C12C H12R 106.3
H12P C12C H12R 106.4
C12C C13C C14C 122.6(9)
C12C C13C H13P 106.7
C14C C13C H13P 106.7
C12C C13C H13R 106.7
C14C C13C H13R 106.7
H13P C13C H13R 106.6
C13C C14C H14P 109.5
C13C C14C H14R 109.5
H14P C14C H14R 109.5
C13C C14C H14S 109.5
H14P C14C H14S 109.5
H14R C14C H14S 109.5
C29C C28C C25C 114.7(6)
C29C C28C H28M 108.6
C25C C28C H28M 108.6
C29C C28C H28N 108.6
C25C C28C H28N 108.6
H28M C28C H28N 107.6
C28C C29C C30C 114.0(6)
C28C C29C H29M 108.8
C30C C29C H29M 108.8
C28C C29C H29N 108.8
C30C C29C H29N 108.8
H29M C29C H29N 107.6
C31C C30C C29C 115.4(7)
C31C C30C H30M 108.4
C29C C30C H30M 108.4
C31C C30C H30N 108.4
C29C C30C H30N 108.4
H30M C30C H30N 107.5
C30C C31C H31M 109.5
C30C C31C H31N 109.5
H31M C31C H31N 109.5
C30C C31C H31O 109.5
H31M C31C H31O 109.5
H31N C31C H31O 109.5

loop_
_geom_bond_atom_site_label_1
_geom_bond_atom_site_label_2
_geom_bond_distance
Zr1A N1A 2.207(5)
Zr1A N2A 2.215(5)
Zr1A N3A 2.223(5)
Zr1A N4A 2.225(5)
Zr1A Cl2A 2.4142(17)
Zr1A Cl1A 2.4220(16)
Zr1A C4A 2.587(7)
Zr1A C21A 2.623(7)
Si1A N1A 1.753(5)
Si1A C2A 1.850(7)
Si1A C3A 1.862(7)
Si1A C1A 1.864(7)
Si2A N2A 1.765(5)
Si2A C15A 1.822(7)
Si2A C16A 1.865(6)
Si2A C17A 1.877(7)
Si3A N3A 1.750(5)
Si3A C20A 1.853(6)
Si3A C19A 1.874(7)
Si3A C18A 1.878(7)
Si4A N4A 1.764(5)
Si4A C33A 1.851(7)
Si4A C32A 1.859(6)
Si4A C34A 1.868(7)
N1A C4A 1.343(7)
N2A C4A 1.338(7)
N3A C21A 1.335(7)
N4A C21A 1.345(7)
C1A H1A1 0.9700
C1A H1A2 0.9700
C1A H1A3 0.9700
C2A H2A1 0.9700
C2A H2A2 0.9700
C2A H2A3 0.9700
C3A H3A1 0.9700
C3A H3A2 0.9700
C3A H3A3 0.9700
C4A C5A 1.496(8)
C5A C10A 1.375(8)
C5A C6A 1.381(8)
C6A C7A 1.389(9)
C6A H6A 0.9400
C7A C8A 1.375(10)
C7A H7A 0.9400
C8A C9A 1.388(9)
C8A C11A 1.530(10)
C9A C10A 1.402(8)
C9A H9A 0.9400
C10A H10A 0.9400
C15A H15A 0.9700
C15A H15B 0.9700
C15A H15C 0.9700
C16A H16A 0.9700
C16A H16B 0.9700
C16A H16C 0.9700
C17A H17A 0.9700
C17A H17B 0.9700
C17A H17C 0.9700
C18A H18A 0.9700
C18A H18B 0.9700
C18A H18C 0.9700
C19A H19A 0.9700
C19A H19B 0.9700
C19A H19C 0.9700
C20A H20A 0.9700
C20A H20B 0.9700
C20A H20C 0.9700
C21A C22A 1.490(8)
C22A C23A 1.354(8)
C22A C27A 1.397(8)
C23A C24A 1.396(10)
C23A H23A 0.9400
C24A C25A 1.398(9)
C24A H24A 0.9400
C25A C26A 1.347(10)
C25A C28A 1.496(9)
C26A C27A 1.370(9)
C26A H26A 0.9400
C27A H27A 0.9400
C32A H32A 0.9700
C32A H32B 0.9700
C32A H32C 0.9700
C33A H33A 0.9700
C33A H33B 0.9700
C33A H33C 0.9700
C34A H34A 0.9700
C34A H34B 0.9700
C34A H34C 0.9700
Zr1B N1B 2.197(4)
Zr1B N3B 2.208(5)
Zr1B N2B 2.223(4)
Zr1B N4B 2.230(5)
Zr1B Cl1B 2.4153(17)
Zr1B Cl2B 2.4171(16)
Zr1B C4B 2.589(6)
Zr1B C21B 2.605(7)
Si1B N1B 1.752(4)
Si1B C3B 1.835(7)
Si1B C2B 1.837(7)
Si1B C1B 1.872(7)
Si2B N2B 1.761(5)
Si2B C15B 1.845(6)
Si2B C16B 1.853(7)
Si2B C17B 1.863(6)
Si3B N3B 1.763(5)
Si3B C20B 1.864(7)
Si3B C18B 1.864(6)
Si3B C19B 1.871(7)
Si4B N4B 1.748(5)
Si4B C33B 1.843(6)
Si4B C34B 1.850(6)
Si4B C32B 1.858(7)
N1B C4B 1.338(7)
N2B C4B 1.351(6)
N3B C21B 1.336(7)
N4B C21B 1.323(7)
C1B H1B1 0.9700
C1B H1B2 0.9700
C1B H1B3 0.9700
C2B H2B1 0.9700
C2B H2B2 0.9700
C2B H2B3 0.9700
C3B H3B1 0.9700
C3B H3B2 0.9700
C3B H3B3 0.9700
C4B C5B 1.494(8)
C5B C6B 1.380(8)
C5B C10B 1.381(8)
C6B C7B 1.384(9)
C6B H6B 0.9400
C7B C8B 1.383(10)
C7B H7B 0.9400
C8B C9B 1.391(10)
C8B C11B 1.549(10)
C9B C10B 1.399(9)
C9B H9B 0.9400
C10B H10B 0.9400
C15B H15D 0.9700
C15B H15E 0.9700
C15B H15F 0.9700
C16B H16D 0.9700
C16B H16E 0.9700
C16B H16F 0.9700
C17B H17D 0.9700
C17B H17E 0.9700
C17B H17F 0.9700
C18B H18D 0.9700
C18B H18E 0.9700
C18B H18F 0.9700
C19B H19D 0.9700
C19B H19E 0.9700
C19B H19F 0.9700
C20B H20D 0.9700
C20B H20E 0.9700
C20B H20F 0.9700
C21B C22B 1.516(8)
C22B C27B 1.366(7)
C22B C23B 1.393(8)
C23B C24B 1.364(9)
C23B H23B 0.9400
C24B C25B 1.381(9)
C24B H24B 0.9400
C25B C26B 1.400(9)
C25B C28B 1.546(9)
C26B C27B 1.383(8)
C26B H26B 0.9400
C27B H27B 0.9400
C32B H32D 0.9700
C32B H32E 0.9700
C32B H32F 0.9700
C33B H33D 0.9700
C33B H33E 0.9700
C33B H33F 0.9700
C34B H34D 0.9700
C34B H34E 0.9700
C34B H34F 0.9700
Zr1C N3C 2.199(4)
Zr1C N1C 2.220(5)
Zr1C N4C 2.221(5)
Zr1C N2C 2.232(5)
Zr1C Cl2C 2.4041(18)
Zr1C Cl1C 2.4135(18)
Zr1C C21C 2.587(6)
Zr1C C4C 2.644(6)
Si1C N1C 1.762(5)
Si1C C2C 1.838(7)
Si1C C1C 1.859(6)
Si1C C3C 1.866(7)
Si2C N2C 1.749(4)
Si2C C16C 1.846(6)
Si2C C15C 1.864(6)
Si2C C17C 1.877(7)
Si3C N3C 1.755(5)
Si3C C18C 1.832(8)
Si3C C19C 1.839(8)
Si3C C20C 1.856(8)
Si4C N4C 1.753(5)
Si4C C32C 1.827(7)
Si4C C34C 1.851(7)
Si4C C33C 1.862(6)
N1C C4C 1.342(7)
N2C C4C 1.347(6)
N3C C21C 1.344(7)
N4C C21C 1.339(7)
C1C H1C1 0.9700
C1C H1C2 0.9700
C1C H1C3 0.9700
C2C H2C1 0.9700
C2C H2C2 0.9700
C2C H2C3 0.9700
C3C H3C1 0.9700
C3C H3C2 0.9700
C3C H3C3 0.9700
C4C C5C 1.491(8)
C5C C6C 1.367(8)
C5C C10C 1.367(7)
C6C C7C 1.375(8)
C6C H6C 0.9400
C7C C8C 1.380(8)
C7C H7C 0.9400
C8C C9C 1.397(8)
C8C C11C 1.494(8)
C9C C10C 1.400(8)
C9C H9C 0.9400
C10C H10C 0.9400
C15C H15G 0.9700
C15C H15H 0.9700
C15C H15I 0.9700
C16C H16G 0.9700
C16C H16H 0.9700
C16C H16I 0.9700
C17C H17G 0.9700
C17C H17H 0.9700
C17C H17I 0.9700
C18C H18G 0.9700
C18C H18H 0.9700
C18C H18I 0.9700
C19C H19G 0.9700
C19C H19H 0.9700
C19C H19I 0.9700
C20C H20G 0.9700
C20C H20H 0.9700
C20C H20I 0.9700
C21C C22C 1.486(8)
C22C C27C 1.372(8)
C22C C23C 1.387(8)
C23C C24C 1.369(8)
C23C H23C 0.9400
C24C C25C 1.381(8)
C24C H24C 0.9400
C25C C26C 1.395(8)
C25C C28C 1.510(8)
C26C C27C 1.390(8)
C26C H26C 0.9400
C27C H27C 0.9400
C32C H32G 0.9700
C32C H32H 0.9700
C32C H32I 0.9700
C33C H33G 0.9700
C33C H33H 0.9700
C33C H33I 0.9700
C34C H34G 0.9700
C34C H34H 0.9700
C34C H34I 0.9700
C11A C12A 1.398(8)
C11A H11X 0.9800
C11A H11Y 0.9800
C12A C13A 1.555(9)
C12A H12X 0.9800
C12A H12Y 0.9800
C13A C14A 1.454(8)
C13A H13X 0.9800
C13A H13Y 0.9800
C14A H14X 0.9700
C14A H14Y 0.9700
C14A H14Z 0.9700
C28A C29A 1.5264
C28A H28X 0.9800
C28A H28Y 0.9800
C29A C30A 1.5254
C29A H29X 0.9800
C29A H29Y 0.9800
C30A C31A 1.5228
C30A H30X 0.9800
C30A H30Y 0.9800
C31A H31X 0.9700
C31A H31Y 0.9700
C31A H31Z 0.9700
C11B C12B 1.347(8)
C11B H11U 0.9800
C11B H11V 0.9800
C12B C13B 1.525(9)
C12B H12U 0.9800
C12B H12V 0.9800
C13B C14B 1.415(8)
C13B H13U 0.9800
C13B H13V 0.9800
C14B H14U 0.9700
C14B H14V 0.9700
C14B H14W 0.9700
C28B C29B 1.5264
C28B H28U 0.9800
C28B H28V 0.9800
C29B C30B 1.5254
C29B H29U 0.9800
C29B H29V 0.9800
C30B C31B 1.5228
C30B H30U 0.9800
C30B H30V 0.9800
C31B H31U 0.9700
C31B H31V 0.9700
C31B H31W 0.9700
C11C C12C 1.473(8)
C11C H11P 0.9800
C11C H11R 0.9800
C12C C13C 1.365(10)
C12C H12P 0.9800
C12C H12R 0.9800
C13C C14C 1.499(9)
C13C H13P 0.9800
C13C H13R 0.9800
C14C H14P 0.9700
C14C H14R 0.9700
C14C H14S 0.9700
C28C C29C 1.487(7)
C28C H28M 0.9800
C28C H28N 0.9800
C29C C30C 1.517(8)
C29C H29M 0.9800
C29C H29N 0.9800
C30C C31C 1.429(9)
C30C H30M 0.9800
C30C H30N 0.9800
C31C H31M 0.9700
C31C H31N 0.9700
C31C H31O 0.9700

loop_
_geom_torsion_atom_site_label_1
_geom_torsion_atom_site_label_2
_geom_torsion_atom_site_label_3
_geom_torsion_atom_site_label_4
_geom_torsion
C2A Si1A N1A C4A 52.0(6)
C3A Si1A N1A C4A -72.1(6)
C1A Si1A N1A C4A 170.9(5)
C2A Si1A N1A Zr1A -94.3(4)
C3A Si1A N1A Zr1A 141.6(4)
C1A Si1A N1A Zr1A 24.6(5)
N2A Zr1A N1A C4A 10.1(3)
N3A Zr1A N1A C4A 165.8(3)
N4A Zr1A N1A C4A 107.6(3)
Cl2A Zr1A N1A C4A -6.4(5)
Cl1A Zr1A N1A C4A -104.0(3)
C21A Zr1A N1A C4A 135.2(3)
N2A Zr1A N1A Si1A 165.3(4)
N3A Zr1A N1A Si1A -39.0(4)
N4A Zr1A N1A Si1A -97.2(4)
Cl2A Zr1A N1A Si1A 148.8(2)
Cl1A Zr1A N1A Si1A 51.2(4)
C4A Zr1A N1A Si1A 155.2(6)
C21A Zr1A N1A Si1A -69.6(4)
C15A Si2A N2A C4A -95.3(6)
C16A Si2A N2A C4A 144.2(5)
C17A Si2A N2A C4A 28.9(6)
C15A Si2A N2A Zr1A 67.1(5)
C16A Si2A N2A Zr1A -53.4(5)
C17A Si2A N2A Zr1A -168.8(4)
N1A Zr1A N2A C4A -10.1(3)
N3A Zr1A N2A C4A -97.8(5)
N4A Zr1A N2A C4A -96.8(3)
Cl2A Zr1A N2A C4A 161.6(3)
Cl1A Zr1A N2A C4A 65.3(3)
C21A Zr1A N2A C4A -97.2(4)
N1A Zr1A N2A Si2A -176.8(5)
N3A Zr1A N2A Si2A 95.5(6)
N4A Zr1A N2A Si2A 96.5(4)
Cl2A Zr1A N2A Si2A -5.1(4)
Cl1A Zr1A N2A Si2A -101.3(4)
C4A Zr1A N2A Si2A -166.6(6)
C21A Zr1A N2A Si2A 96.2(4)
C20A Si3A N3A C21A 112.0(6)
C19A Si3A N3A C21A -128.7(5)
C18A Si3A N3A C21A -9.7(6)
C20A Si3A N3A Zr1A -83.6(4)
C19A Si3A N3A Zr1A 35.8(5)
C18A Si3A N3A Zr1A 154.8(4)
N1A Zr1A N3A C21A -75.6(3)
N2A Zr1A N3A C21A 1.0(6)
N4A Zr1A N3A C21A -0.1(3)
Cl2A Zr1A N3A C21A 100.4(3)
Cl1A Zr1A N3A C21A -163.1(3)
C4A Zr1A N3A C21A -62.7(4)
N1A Zr1A N3A Si3A 116.0(4)
N2A Zr1A N3A Si3A -167.4(3)
N4A Zr1A N3A Si3A -168.5(4)
Cl2A Zr1A N3A Si3A -68.0(3)
Cl1A Zr1A N3A Si3A 28.5(3)
C4A Zr1A N3A Si3A 128.9(4)
C21A Zr1A N3A Si3A -168.4(6)
C33A Si4A N4A C21A -155.4(5)
C32A Si4A N4A C21A 84.8(5)
C34A Si4A N4A C21A -37.4(6)
C33A Si4A N4A Zr1A 23.5(5)
C32A Si4A N4A Zr1A -96.3(4)
C34A Si4A N4A Zr1A 141.5(4)
N1A Zr1A N4A C21A 119.1(3)
N2A Zr1A N4A C21A -179.5(3)
N3A Zr1A N4A C21A 0.1(3)
Cl2A Zr1A N4A C21A -89.3(3)
Cl1A Zr1A N4A C21A 33.9(4)
C4A Zr1A N4A C21A 149.2(3)
N1A Zr1A N4A Si4A -60.1(4)
N2A Zr1A N4A Si4A 1.4(4)
N3A Zr1A N4A Si4A -179.0(5)
Cl2A Zr1A N4A Si4A 91.6(4)
Cl1A Zr1A N4A Si4A -145.2(3)
C4A Zr1A N4A Si4A -30.0(4)
C21A Zr1A N4A Si4A -179.1(6)
Si2A N2A C4A N1A -175.3(4)
Zr1A N2A C4A N1A 16.3(5)
Si2A N2A C4A C5A 8.8(8)
Zr1A N2A C4A C5A -159.6(5)
Si2A N2A C4A Zr1A 168.4(5)
Si1A N1A C4A N2A -172.7(4)
Zr1A N1A C4A N2A -16.4(5)
Si1A N1A C4A C5A 3.3(8)
Zr1A N1A C4A C5A 159.6(5)
Si1A N1A C4A Zr1A -156.3(5)
N1A Zr1A C4A N2A 162.7(5)
N3A Zr1A C4A N2A 139.9(3)
N4A Zr1A C4A N2A 87.7(3)
Cl2A Zr1A C4A N2A -21.0(4)
Cl1A Zr1A C4A N2A -120.8(3)
C21A Zr1A C4A N2A 106.4(4)
N2A Zr1A C4A N1A -162.7(5)
N3A Zr1A C4A N1A -22.8(5)
N4A Zr1A C4A N1A -75.0(3)
Cl2A Zr1A C4A N1A 176.3(3)
Cl1A Zr1A C4A N1A 76.5(3)
C21A Zr1A C4A N1A -56.3(4)
N1A Zr1A C4A C5A -96.0(15)
N2A Zr1A C4A C5A 101.3(15)
N3A Zr1A C4A C5A -118.8(14)
N4A Zr1A C4A C5A -171.1(14)
Cl2A Zr1A C4A C5A 80.3(14)
Cl1A Zr1A C4A C5A -19.5(14)
C21A Zr1A C4A C5A -152.3(14)
N2A C4A C5A C10A 70.1(7)
N1A C4A C5A C10A -105.6(7)
Zr1A C4A C5A C10A -20.3(17)
N2A C4A C5A C6A -106.8(7)
N1A C4A C5A C6A 77.6(7)
Zr1A C4A C5A C6A 162.8(12)
C10A C5A C6A C7A -0.9(10)
C4A C5A C6A C7A 176.0(6)
C5A C6A C7A C8A -1.4(11)
C6A C7A C8A C9A 4.5(11)
C6A C7A C8A C11A -174.5(7)
C7A C8A C9A C10A -5.3(11)
C11A C8A C9A C10A 173.8(6)
C6A C5A C10A C9A 0.0(9)
C4A C5A C10A C9A -176.9(5)
C8A C9A C10A C5A 3.1(10)
Si3A N3A C21A N4A 169.5(4)
Zr1A N3A C21A N4A 0.2(5)
Si3A N3A C21A C22A -12.7(8)
Zr1A N3A C21A C22A 178.0(5)
Si3A N3A C21A Zr1A 169.3(5)
Si4A N4A C21A N3A 179.1(4)
Zr1A N4A C21A N3A -0.2(5)
Si4A N4A C21A C22A 1.3(8)
Zr1A N4A C21A C22A -178.0(5)
Si4A N4A C21A Zr1A 179.3(5)
N1A Zr1A C21A N3A 115.2(3)
N2A Zr1A C21A N3A -179.5(3)
N4A Zr1A C21A N3A 179.8(5)
Cl2A Zr1A C21A N3A -83.6(3)
Cl1A Zr1A C21A N3A 19.7(4)
C4A Zr1A C21A N3A 141.7(3)
N1A Zr1A C21A N4A -64.7(3)
N2A Zr1A C21A N4A 0.7(4)
N3A Zr1A C21A N4A -179.8(5)
Cl2A Zr1A C21A N4A 96.6(3)
Cl1A Zr1A C21A N4A -160.1(3)
C4A Zr1A C21A N4A -38.1(4)
N1A Zr1A C21A C22A 10(17)
N2A Zr1A C21A C22A 76(17)
N3A Zr1A C21A C22A -105(17)
N4A Zr1A C21A C22A 75(17)
Cl2A Zr1A C21A C22A 172(100)
Cl1A Zr1A C21A C22A -85(17)
C4A Zr1A C21A C22A 37(17)
N3A C21A C22A C23A -73.2(9)
N4A C21A C22A C23A 104.5(8)
Zr1A C21A C22A C23A 31(17)
N3A C21A C22A C27A 105.8(7)
N4A C21A C22A C27A -76.5(8)
Zr1A C21A C22A C27A -150(17)
C27A C22A C23A C24A 1.8(12)
C21A C22A C23A C24A -179.2(8)
C22A C23A C24A C25A -1.2(14)
C23A C24A C25A C26A -1.2(14)
C23A C24A C25A C28A 175.8(8)
C24A C25A C26A C27A 3.1(13)
C28A C25A C26A C27A -173.9(7)
C25A C26A C27A C22A -2.6(12)
C23A C22A C27A C26A 0.1(10)
C21A C22A C27A C26A -178.9(6)
C3B Si1B N1B C4B 176.8(6)
C2B Si1B N1B C4B 58.5(6)
C1B Si1B N1B C4B -66.2(6)
C3B Si1B N1B Zr1B 27.9(5)
C2B Si1B N1B Zr1B -90.4(4)
C1B Si1B N1B Zr1B 145.0(4)
N3B Zr1B N1B C4B 169.3(3)
N2B Zr1B N1B C4B 10.8(3)
N4B Zr1B N1B C4B 111.2(3)
Cl1B Zr1B N1B C4B -100.7(3)
Cl2B Zr1B N1B C4B 1.2(5)
C21B Zr1B N1B C4B 138.6(3)
N3B Zr1B N1B Si1B -34.0(4)
N2B Zr1B N1B Si1B 167.5(4)
N4B Zr1B N1B Si1B -92.1(4)
Cl1B Zr1B N1B Si1B 56.0(3)
Cl2B Zr1B N1B Si1B 157.9(2)
C4B Zr1B N1B Si1B 156.7(6)
C21B Zr1B N1B Si1B -64.7(4)
C15B Si2B N2B C4B 140.5(5)
C16B Si2B N2B C4B -99.4(5)
C17B Si2B N2B C4B 23.2(6)
C15B Si2B N2B Zr1B -58.9(4)
C16B Si2B N2B Zr1B 61.2(4)
C17B Si2B N2B Zr1B -176.2(4)
N1B Zr1B N2B C4B -10.7(3)
N3B Zr1B N2B C4B -95.1(6)
N4B Zr1B N2B C4B -95.7(3)
Cl1B Zr1B N2B C4B 66.7(3)
Cl2B Zr1B N2B C4B 164.6(3)
C21B Zr1B N2B C4B -95.6(3)
N1B Zr1B N2B Si2B -176.2(4)
N3B Zr1B N2B Si2B 99.4(6)
N4B Zr1B N2B Si2B 98.8(4)
Cl1B Zr1B N2B Si2B -98.8(4)
Cl2B Zr1B N2B Si2B -0.9(4)
C4B Zr1B N2B Si2B -165.5(6)
C21B Zr1B N2B Si2B 98.9(4)
C20B Si3B N3B C21B -13.6(6)
C18B Si3B N3B C21B 108.8(5)
C19B Si3B N3B C21B -131.4(5)
C20B Si3B N3B Zr1B 148.9(4)
C18B Si3B N3B Zr1B -88.6(4)
C19B Si3B N3B Zr1B 31.2(4)
N1B Zr1B N3B C21B -75.4(3)
N2B Zr1B N3B C21B -0.6(7)
N4B Zr1B N3B C21B 0.0(3)
Cl1B Zr1B N3B C21B -163.3(3)
Cl2B Zr1B N3B C21B 98.7(3)
C4B Zr1B N3B C21B -65.8(4)
N1B Zr1B N3B Si3B 117.6(3)
N2B Zr1B N3B Si3B -167.6(4)
N4B Zr1B N3B Si3B -167.0(4)
Cl1B Zr1B N3B Si3B 29.6(3)
Cl2B Zr1B N3B Si3B -68.4(3)
C4B Zr1B N3B Si3B 127.2(4)
C21B Zr1B N3B Si3B -167.0(6)
C33B Si4B N4B C21B -153.7(5)
C34B Si4B N4B C21B 87.6(5)
C32B Si4B N4B C21B -35.2(6)
C33B Si4B N4B Zr1B 23.6(5)
C34B Si4B N4B Zr1B -95.1(4)
C32B Si4B N4B Zr1B 142.2(4)
N1B Zr1B N4B C21B 118.5(3)
N3B Zr1B N4B C21B 0.0(3)
N2B Zr1B N4B C21B 179.8(3)
Cl1B Zr1B N4B C21B 32.7(4)
Cl2B Zr1B N4B C21B -90.0(3)
C4B Zr1B N4B C21B 147.9(3)
N1B Zr1B N4B Si4B -59.5(4)
N3B Zr1B N4B Si4B -178.0(4)
N2B Zr1B N4B Si4B 1.8(4)
Cl1B Zr1B N4B Si4B -145.2(3)
Cl2B Zr1B N4B Si4B 92.0(4)
C4B Zr1B N4B Si4B -30.1(4)
C21B Zr1B N4B Si4B -178.0(6)
Si1B N1B C4B N2B -175.8(4)
Zr1B N1B C4B N2B -17.3(5)
Si1B N1B C4B C5B 2.7(8)
Zr1B N1B C4B C5B 161.1(5)
Si1B N1B C4B Zr1B -158.4(5)
Si2B N2B C4B N1B -175.7(4)
Zr1B N2B C4B N1B 17.1(5)
Si2B N2B C4B C5B 5.8(8)
Zr1B N2B C4B C5B -161.4(5)
Si2B N2B C4B Zr1B 167.2(5)
N3B Zr1B C4B N1B -17.1(5)
N2B Zr1B C4B N1B -161.6(5)
N4B Zr1B C4B N1B -71.7(3)
Cl1B Zr1B C4B N1B 79.6(3)
Cl2B Zr1B C4B N1B -179.3(3)
C21B Zr1B C4B N1B -52.2(4)
N1B Zr1B C4B N2B 161.6(5)
N3B Zr1B C4B N2B 144.5(3)
N4B Zr1B C4B N2B 90.0(3)
Cl1B Zr1B C4B N2B -118.7(3)
Cl2B Zr1B C4B N2B -17.7(4)
C21B Zr1B C4B N2B 109.4(3)
N1B Zr1B C4B C5B -102.2(16)
N3B Zr1B C4B C5B -119.3(15)
N2B Zr1B C4B C5B 96.2(16)
N4B Zr1B C4B C5B -173.8(15)
Cl1B Zr1B C4B C5B -22.5(15)
Cl2B Zr1B C4B C5B 78.5(15)
C21B Zr1B C4B C5B -154.4(15)
N1B C4B C5B C6B 78.6(7)
N2B C4B C5B C6B -103.0(7)
Zr1B C4B C5B C6B 170.4(13)
N1B C4B C5B C10B -102.6(7)
N2B C4B C5B C10B 75.8(7)
Zr1B C4B C5B C10B -10.7(18)
C10B C5B C6B C7B -2.4(9)
C4B C5B C6B C7B 176.4(6)
C5B C6B C7B C8B 1.1(10)
C6B C7B C8B C9B 1.2(11)
C6B C7B C8B C11B -174.4(6)
C7B C8B C9B C10B -2.4(11)
C11B C8B C9B C10B 173.1(6)
C6B C5B C10B C9B 1.3(9)
C4B C5B C10B C9B -177.6(5)
C8B C9B C10B C5B 1.2(10)
Si4B N4B C21B N3B 178.3(4)
Zr1B N4B C21B N3B 0.0(5)
Si4B N4B C21B C22B -0.7(8)
Zr1B N4B C21B C22B -179.0(5)
Si4B N4B C21B Zr1B 178.3(5)
Si3B N3B C21B N4B 167.9(4)
Zr1B N3B C21B N4B 0.0(5)
Si3B N3B C21B C22B -13.0(8)
Zr1B N3B C21B C22B 179.0(5)
Si3B N3B C21B Zr1B 168.0(5)
N1B Zr1B C21B N4B -65.0(3)
N3B Zr1B C21B N4B 180.0(5)
N2B Zr1B C21B N4B -0.3(4)
Cl1B Zr1B C21B N4B -160.6(3)
Cl2B Zr1B C21B N4B 95.0(3)
C4B Zr1B C21B N4B -40.1(4)
N1B Zr1B C21B N3B 115.1(3)
N2B Zr1B C21B N3B 179.7(3)
N4B Zr1B C21B N3B -180.0(5)
Cl1B Zr1B C21B N3B 19.4(3)
Cl2B Zr1B C21B N3B -85.0(3)
C4B Zr1B C21B N3B 140.0(3)
N1B Zr1B C21B C22B 51(31)
N3B Zr1B C21B C22B -64(31)
N2B Zr1B C21B C22B 115(31)
N4B Zr1B C21B C22B 116(31)
Cl1B Zr1B C21B C22B -45(31)
Cl2B Zr1B C21B C22B -149(31)
C4B Zr1B C21B C22B 76(31)
N4B C21B C22B C27B -73.1(8)
N3B C21B C22B C27B 108.0(6)
Zr1B C21B C22B C27B 172(100)
N4B C21B C22B C23B 107.0(6)
N3B C21B C22B C23B -72.0(8)
Zr1B C21B C22B C23B -8(32)
C27B C22B C23B C24B 0.7(10)
C21B C22B C23B C24B -179.4(6)
C22B C23B C24B C25B -1.3(11)
C23B C24B C25B C26B 0.5(11)
C23B C24B C25B C28B 174.9(7)
C24B C25B C26B C27B 0.9(10)
C28B C25B C26B C27B -174.1(6)
C23B C22B C27B C26B 0.7(9)
C21B C22B C27B C26B -179.2(6)
C25B C26B C27B C22B -1.5(10)
C2C Si1C N1C C4C 115.6(5)
C1C Si1C N1C C4C -123.8(5)
C3C Si1C N1C C4C -4.0(6)
C2C Si1C N1C Zr1C -45.6(4)
C1C Si1C N1C Zr1C 75.0(4)
C3C Si1C N1C Zr1C -165.2(4)
N3C Zr1C N1C C4C 80.5(3)
N4C Zr1C N1C C4C 19.2(6)
N2C Zr1C N1C C4C 2.2(3)
Cl2C Zr1C N1C C4C -93.2(3)
Cl1C Zr1C N1C C4C 170.7(3)
C21C Zr1C N1C C4C 72.3(4)
N3C Zr1C N1C Si1C -113.7(3)
N4C Zr1C N1C Si1C -175.0(3)
N2C Zr1C N1C Si1C 168.1(4)
Cl2C Zr1C N1C Si1C 72.7(3)
Cl1C Zr1C N1C Si1C -23.5(3)
C21C Zr1C N1C Si1C -121.8(3)
C4C Zr1C N1C Si1C 165.8(6)
C16C Si2C N2C C4C 154.1(5)
C15C Si2C N2C C4C -85.6(5)
C17C Si2C N2C C4C 36.5(6)
C16C Si2C N2C Zr1C -27.9(5)
C15C Si2C N2C Zr1C 92.4(4)
C17C Si2C N2C Zr1C -145.5(4)
N3C Zr1C N2C C4C -115.2(3)
N1C Zr1C N2C C4C -2.2(3)
N4C Zr1C N2C C4C -176.4(3)
Cl2C Zr1C N2C C4C 91.9(3)
Cl1C Zr1C N2C C4C -26.4(4)
C21C Zr1C N2C C4C -144.8(3)
N3C Zr1C N2C Si2C 66.3(4)
N1C Zr1C N2C Si2C 179.3(4)
N4C Zr1C N2C Si2C 5.1(4)
Cl2C Zr1C N2C Si2C -86.5(4)
Cl1C Zr1C N2C Si2C 155.1(2)
C21C Zr1C N2C Si2C 36.8(4)
C4C Zr1C N2C Si2C -178.4(6)
C18C Si3C N3C C21C 171.5(6)
C19C Si3C N3C C21C -70.6(7)
C20C Si3C N3C C21C 53.7(7)
C18C Si3C N3C Zr1C -36.0(6)
C19C Si3C N3C Zr1C 81.8(5)
C20C Si3C N3C Zr1C -153.9(4)
N1C Zr1C N3C C21C -170.0(3)
N4C Zr1C N3C C21C -9.9(3)
N2C Zr1C N3C C21C -111.1(3)
Cl2C Zr1C N3C C21C -3.4(5)
Cl1C Zr1C N3C C21C 98.2(3)
C4C Zr1C N3C C21C -139.2(3)
N1C Zr1C N3C Si3C 30.6(4)
N4C Zr1C N3C Si3C -169.3(4)
N2C Zr1C N3C Si3C 89.5(4)
Cl2C Zr1C N3C Si3C -162.7(2)
Cl1C Zr1C N3C Si3C -61.2(4)
C21C Zr1C N3C Si3C -159.4(6)
C4C Zr1C N3C Si3C 61.4(4)
C32C Si4C N4C C21C 98.1(6)
C34C Si4C N4C C21C -25.1(6)
C33C Si4C N4C C21C -142.1(5)
C32C Si4C N4C Zr1C -60.8(4)
C34C Si4C N4C Zr1C 176.0(4)
C33C Si4C N4C Zr1C 59.0(5)
N3C Zr1C N4C C21C 10.0(3)
N1C Zr1C N4C C21C 79.5(6)
N2C Zr1C N4C C21C 94.5(3)
Cl2C Zr1C N4C C21C -166.9(3)
Cl1C Zr1C N4C C21C -70.8(3)
C4C Zr1C N4C C21C 92.1(4)
N3C Zr1C N4C Si4C 174.2(4)
N1C Zr1C N4C Si4C -116.3(5)
N2C Zr1C N4C Si4C -101.3(4)
Cl2C Zr1C N4C Si4C -2.7(4)
Cl1C Zr1C N4C Si4C 93.4(3)
C21C Zr1C N4C Si4C 164.2(6)
C4C Zr1C N4C Si4C -103.7(4)
Si1C N1C C4C N2C -170.4(4)
Zr1C N1C C4C N2C -3.6(5)
Si1C N1C C4C C5C 10.1(8)
Zr1C N1C C4C C5C 176.9(5)
Si1C N1C C4C Zr1C -166.8(5)
Si2C N2C C4C N1C -177.7(4)
Zr1C N2C C4C N1C 3.6(5)
Si2C N2C C4C C5C 1.7(8)
Zr1C N2C C4C C5C -177.0(5)
Si2C N2C C4C Zr1C 178.7(5)
N3C Zr1C C4C N1C -108.3(3)
N4C Zr1C C4C N1C -171.5(3)
N2C Zr1C C4C N1C -176.1(5)
Cl2C Zr1C C4C N1C 91.2(3)
Cl1C Zr1C C4C N1C -11.0(3)
C21C Zr1C C4C N1C -132.6(3)
N3C Zr1C C4C N2C 67.9(3)
N1C Zr1C C4C N2C 176.1(5)
N4C Zr1C C4C N2C 4.6(4)
Cl2C Zr1C C4C N2C -92.7(3)
Cl1C Zr1C C4C N2C 165.2(3)
C21C Zr1C C4C N2C 43.5(4)
N3C Zr1C C4C C5C 163(10)
N1C Zr1C C4C C5C -89(10)
N4C Zr1C C4C C5C 100(10)
N2C Zr1C C4C C5C 95(10)
Cl2C Zr1C C4C C5C 2(10)
Cl1C Zr1C C4C C5C -100(10)
C21C Zr1C C4C C5C 139(10)
N1C C4C C5C C6C 77.4(7)
N2C C4C C5C C6C -102.1(6)
Zr1C C4C C5C C6C 164(9)
N1C C4C C5C C10C -100.6(6)
N2C C4C C5C C10C 80.0(7)
Zr1C C4C C5C C10C -13(10)
C10C C5C C6C C7C -0.1(9)
C4C C5C C6C C7C -178.1(6)
C5C C6C C7C C8C 2.4(10)
C6C C7C C8C C9C -2.6(9)
C6C C7C C8C C11C 175.4(6)
C7C C8C C9C C10C 0.7(9)
C11C C8C C9C C10C -177.3(5)
C6C C5C C10C C9C -1.7(9)
C4C C5C C10C C9C 176.3(5)
C8C C9C C10C C5C 1.4(9)
Si4C N4C C21C N3C 178.0(4)
Zr1C N4C C21C N3C -16.0(5)
Si4C N4C C21C C22C -5.8(9)
Zr1C N4C C21C C22C 160.1(5)
Si4C N4C C21C Zr1C -165.9(5)
Si3C N3C C21C N4C 177.3(4)
Zr1C N3C C21C N4C 16.2(5)
Si3C N3C C21C C22C 1.1(9)
Zr1C N3C C21C C22C -160.0(5)
Si3C N3C C21C Zr1C 161.1(5)
N3C Zr1C C21C N4C -162.9(5)
N1C Zr1C C21C N4C -148.1(3)
N2C Zr1C C21C N4C -91.3(3)
Cl2C Zr1C C21C N4C 15.2(4)
Cl1C Zr1C C21C N4C 114.3(3)
C4C Zr1C C21C N4C -112.1(3)
N1C Zr1C C21C N3C 14.9(5)
N4C Zr1C C21C N3C 162.9(5)
N2C Zr1C C21C N3C 71.7(3)
Cl2C Zr1C C21C N3C 178.2(3)
Cl1C Zr1C C21C N3C -82.8(3)
C4C Zr1C C21C N3C 50.8(4)
N3C Zr1C C21C C22C 95.2(16)
N1C Zr1C C21C C22C 110.1(15)
N4C Zr1C C21C C22C -101.8(16)
N2C Zr1C C21C C22C 166.9(15)
Cl2C Zr1C C21C C22C -86.6(15)
Cl1C Zr1C C21C C22C 12.5(15)
C4C Zr1C C21C C22C 146.0(15)
N4C C21C C22C C27C -76.4(8)
N3C C21C C22C C27C 99.5(7)
Zr1C C21C C22C C27C 14.8(19)
N4C C21C C22C C23C 101.5(7)
N3C C21C C22C C23C -82.6(7)
Zr1C C21C C22C C23C -167.2(12)
C27C C22C C23C C24C -0.5(9)
C21C C22C C23C C24C -178.5(6)
C22C C23C C24C C25C 0.9(10)
C23C C24C C25C C26C -2.2(10)
C23C C24C C25C C28C 177.6(6)
C24C C25C C26C C27C 3.2(9)
C28C C25C C26C C27C -176.6(6)
C23C C22C C27C C26C 1.7(9)
C21C C22C C27C C26C 179.7(6)
C25C C26C C27C C22C -3.1(10)
C7A C8A C11A C12A -101.0(11)
C9A C8A C11A C12A 80.0(11)
C8A C11A C12A C13A -174.9(8)
C11A C12A C13A C14A -167.2(9)
C26A C25A C28A C29A -115.2(8)
C24A C25A C28A C29A 67.9(8)
C25A C28A C29A C30A -175.7(4)
C28A C29A C30A C31A 176.5
C7B C8B C11B C12B -104.1(12)
C9B C8B C11B C12B 80.5(13)
C8B C11B C12B C13B -175.7(9)
C11B C12B C13B C14B -178.6(11)
C24B C25B C28B C29B 66.2(8)
C26B C25B C28B C29B -119.2(5)
C25B C28B C29B C30B 31.2(5)
C28B C29B C30B C31B 176.5
C7C C8C C11C C12C -74.7(9)
C9C C8C C11C C12C 103.1(8)
C8C C11C C12C C13C -47.4(14)
C11C C12C C13C C14C 174.6(9)
C24C C25C C28C C29C 111.8(8)
C26C C25C C28C C29C -68.4(9)
C25C C28C C29C C30C -179.6(7)
C28C C29C C30C C31C 178.8(9)
